data_7052887
loop_
_publ_author_name
'Xiong, Jun'
'Niu, Yujuan'
'Xu, Haisheng'
'Cao, Guolei'
'Liu, Bin'
'Hu, Huaiming'
'Xue, Ganglin'

_publ_section_title
;
 Charge-transfer salts based on Lindqvist and Keggin polyoxoanion
 acceptors and ferrocenyl cationic donors
;
_journal_issue 5
_journal_name_full 'New Journal of Chemistry'
_journal_page_first 1224
_journal_paper_doi 10.1039/c2nj20911j
_journal_volume 36
_journal_year 2012
_chemical_formula_sum 'C30 H56 Fe Mo6 N2 O19'
_chemical_formula_weight 1380.26
_chemical_name_systematic
;
?
;
_space_group_IT_number 7
_symmetry_cell_setting monoclinic
_symmetry_space_group_name_Hall 'P -2yac'
_symmetry_space_group_name_H-M 'P 1 n 1'
_atom_sites_solution_hydrogens geom
_atom_sites_solution_primary direct
_atom_sites_solution_secondary difmap
_audit_creation_method SHELXL-97
_cell_angle_alpha 90.00
_cell_angle_beta 94.072(4)
_cell_angle_gamma 90.00
_cell_formula_units_Z 6
_cell_length_a 13.912(4)
_cell_length_b 31.687(9)
_cell_length_c 15.107(4)
_cell_measurement_reflns_used 5970
_cell_measurement_temperature 296(2)
_cell_measurement_theta_max 24.43
_cell_measurement_theta_min 2.31
_cell_volume 6643(3)
_computing_cell_refinement 'Bruker SMART'
_computing_data_collection 'Bruker SMART'
_computing_data_reduction 'Bruker SAINT'
_computing_molecular_graphics 'Bruker SHELXTL'
_computing_publication_material 'Bruker SHELXTL'
_computing_structure_refinement 'SHELXL-97 (Sheldrick, 2008)'
_computing_structure_solution 'SHELXS-97 (Sheldrick, 2008)'
_diffrn_ambient_temperature 296(2)
_diffrn_measured_fraction_theta_full 0.995
_diffrn_measured_fraction_theta_max 0.995
_diffrn_measurement_device_type 'CCD area detector'
_diffrn_measurement_method 'phi and omega scans'
_diffrn_radiation_monochromator graphite
_diffrn_radiation_source 'fine-focus sealed tube'
_diffrn_radiation_type MoK\a
_diffrn_radiation_wavelength 0.71073
_diffrn_reflns_av_R_equivalents 0.0588
_diffrn_reflns_av_sigmaI/netI 0.1095
_diffrn_reflns_limit_h_max 16
_diffrn_reflns_limit_h_min -12
_diffrn_reflns_limit_k_max 32
_diffrn_reflns_limit_k_min -37
_diffrn_reflns_limit_l_max 17
_diffrn_reflns_limit_l_min -17
_diffrn_reflns_number 31962
_diffrn_reflns_theta_full 25.05
_diffrn_reflns_theta_max 25.05
_diffrn_reflns_theta_min 1.60
_exptl_absorpt_coefficient_mu 2.035
_exptl_absorpt_correction_T_max 0.724
_exptl_absorpt_correction_T_min 0.623
_exptl_absorpt_correction_type multi-scan
_exptl_absorpt_process_details sadabs
_exptl_crystal_colour brown
_exptl_crystal_density_diffrn 2.070
_exptl_crystal_density_method 'not measured'
_exptl_crystal_description block
_exptl_crystal_F_000 4080
_exptl_crystal_size_max 0.16
_exptl_crystal_size_mid 0.14
_exptl_crystal_size_min 0.10
_refine_diff_density_max 1.497
_refine_diff_density_min -1.227
_refine_diff_density_rms 0.208
_refine_ls_abs_structure_details 'Flack H D (1983), Acta Cryst. A39, 876-881'
_refine_ls_abs_structure_Flack -0.03(6)
_refine_ls_extinction_method none
_refine_ls_goodness_of_fit_ref 1.008
_refine_ls_hydrogen_treatment constr
_refine_ls_matrix_type full
_refine_ls_number_parameters 1588
_refine_ls_number_reflns 17919
_refine_ls_number_restraints 12
_refine_ls_restrained_S_all 1.008
_refine_ls_R_factor_all 0.1300
_refine_ls_R_factor_gt 0.0808
_refine_ls_shift/su_max 0.049
_refine_ls_shift/su_mean 0.001
_refine_ls_structure_factor_coef Fsqd
_refine_ls_weighting_details 'calc w=1/[\s^2^(Fo^2^)+(0.1382P)^2^+1.9236P] where P=(Fo^2^+2Fc^2^)/3'
_refine_ls_weighting_scheme calc
_refine_ls_wR_factor_gt 0.2007
_refine_ls_wR_factor_ref 0.2358
_reflns_number_gt 11350
_reflns_number_total 17919
_reflns_threshold_expression >2sigma(I)
_cod_data_source_file c2nj20911j.txt
_cod_data_source_block xb3470
_cod_depositor_comments
;
The following automatic conversions were performed:

'_symmetry_cell_setting' value 'Monoclinic' changed to 'monoclinic'
according to /home/saulius/struct/CIF-dictionaries/cif_core.dic
dictionary named 'cif_core.dic' version 2.4.1 from 2010-06-29.

Automatic conversion script
Id: cif_fix_values 1715 2011-07-08 13:25:40Z adriana 
;
_cod_original_sg_symbol_H-M Pn
_cod_database_code 7052887

loop_
_symmetry_equiv_pos_as_xyz
'x, y, z'
'x+1/2, -y, z+1/2'

loop_
_atom_site_label
_atom_site_type_symbol
_atom_site_fract_x
_atom_site_fract_y
_atom_site_fract_z
_atom_site_U_iso_or_equiv
_atom_site_adp_type
_atom_site_occupancy
_atom_site_symmetry_multiplicity
_atom_site_calc_flag
_atom_site_refinement_flags
Mo1 Mo 0.43260(8) 0.89767(3) 1.14434(6) 0.0505(3) Uani 1 1 d .
Mo2 Mo 0.57900(8) 0.92967(3) 0.99755(7) 0.0563(3) Uani 1 1 d .
Mo3 Mo 0.40027(8) 0.92788(3) 0.84436(6) 0.0558(3) Uani 1 1 d .
Mo4 Mo 0.25466(8) 0.89560(4) 0.99130(7) 0.0577(3) Uani 1 1 d .
Mo5 Mo 0.38064(9) 0.98174(3) 1.02751(7) 0.0596(3) Uani 1 1 d .
Mo6 Mo 0.45287(9) 0.84377(3) 0.96258(7) 0.0585(3) Uani 1 1 d .
O1 O 0.4197(4) 0.9118(2) 0.9949(4) 0.0368(18) Uani 1 1 d .
O2 O 0.5707(6) 0.9125(3) 1.1187(5) 0.076(3) Uani 1 1 d .
O3 O 0.4483(7) 0.8876(3) 1.2529(5) 0.071(3) Uani 1 1 d .
O4 O 0.2974(5) 0.8869(2) 1.1184(4) 0.053(2) Uani 1 1 d .
O5 O 0.3994(6) 0.9572(2) 1.1422(5) 0.059(2) Uani 1 1 d .
O6 O 0.4628(6) 0.8434(2) 1.0858(6) 0.067(3) Uani 1 1 d .
O7 O 0.7034(8) 0.9390(3) 0.9979(6) 0.101(4) Uani 1 1 d .
O8 O 0.5355(7) 0.9381(2) 0.8708(5) 0.074(3) Uani 1 1 d .
O9 O 0.5229(5) 0.98160(19) 1.0248(4) 0.043(2) Uani 1 1 d .
O10 O 0.2550(6) 0.9547(3) 1.0242(5) 0.070(3) Uani 1 1 d .
O11 O 0.5769(6) 0.8706(3) 0.9686(6) 0.069(3) Uani 1 1 d .
O12 O 0.3895(9) 0.9402(3) 0.7359(5) 0.102(4) Uani 1 1 d .
O13 O 0.2737(6) 0.9103(3) 0.8679(5) 0.071(3) Uani 1 1 d .
O14 O 0.3707(6) 0.9792(2) 0.8985(5) 0.057(2) Uani 1 1 d .
O15 O 0.4263(7) 0.8685(2) 0.8466(5) 0.066(3) Uani 1 1 d .
O16 O 0.1330(7) 0.8837(3) 0.9882(6) 0.092(3) Uani 1 1 d .
O17 O 0.3148(6) 0.8426(2) 0.9652(4) 0.047(2) Uani 1 1 d .
O18 O 0.3477(9) 1.0312(3) 1.0529(7) 0.110(4) Uani 1 1 d .
O19 O 0.4742(9) 0.7942(3) 0.9411(7) 0.101(4) Uani 1 1 d .
Mo7 Mo 0.24471(7) 0.57312(3) -0.00557(6) 0.0535(3) Uani 1 1 d .
Mo8 Mo 0.40765(8) 0.59892(3) 0.15113(6) 0.0531(3) Uani 1 1 d .
Mo9 Mo 0.57422(8) 0.59568(4) 0.00783(7) 0.0601(3) Uani 1 1 d .
Mo10 Mo 0.41044(8) 0.57006(3) -0.14847(6) 0.0526(3) Uani 1 1 d .
Mo11 Mo 0.38248(9) 0.65489(3) -0.03091(7) 0.0607(3) Uani 1 1 d .
Mo12 Mo 0.43541(9) 0.51424(3) 0.03441(7) 0.0598(3) Uani 1 1 d .
O20 O 0.4091(4) 0.58420(19) 0.0003(4) 0.0274(15) Uani 1 1 d .
O21 O 0.2754(6) 0.5626(2) -0.1306(4) 0.061(3) Uani 1 1 d .
O22 O 0.1172(7) 0.5648(3) -0.0129(5) 0.090(3) Uani 1 1 d .
O23 O 0.2719(6) 0.5880(3) 0.1195(5) 0.062(2) Uani 1 1 d .
O24 O 0.2528(6) 0.6328(3) -0.0322(5) 0.059(3) Uani 1 1 d .
O25 O 0.2946(6) 0.5176(2) 0.0248(4) 0.049(2) Uani 1 1 d .
O26 O 0.4047(7) 0.6094(3) 0.2595(6) 0.089(4) Uani 1 1 d .
O27 O 0.5436(5) 0.6059(2) 0.1290(5) 0.055(2) Uani 1 1 d .
O28 O 0.3838(7) 0.6529(3) 0.0943(6) 0.079(3) Uani 1 1 d .
O29 O 0.4298(7) 0.5391(3) 0.1491(5) 0.069(3) Uani 1 1 d .
O30 O 0.5207(6) 0.65172(18) -0.0231(5) 0.052(2) Uani 1 1 d .
O31 O 0.6982(8) 0.6010(3) 0.0123(6) 0.093(4) Uani 1 1 d .
O32 O 0.5455(6) 0.5805(2) -0.1135(5) 0.061(2) Uani 1 1 d .
O33 O 0.5639(6) 0.5355(3) 0.0368(5) 0.065(3) Uani 1 1 d .
O34 O 0.4115(7) 0.5599(3) -0.2558(5) 0.073(3) Uani 1 1 d .
O35 O 0.3898(6) 0.6280(2) -0.1471(5) 0.060(2) Uani 1 1 d .
O36 O 0.4313(6) 0.5157(2) -0.0918(5) 0.060(2) Uani 1 1 d .
O37 O 0.3642(9) 0.7057(3) -0.0525(7) 0.099(4) Uani 1 1 d .
O38 O 0.4514(9) 0.4638(3) 0.0605(7) 0.112(4) Uani 1 1 d .
Mo13 Mo 0.88019(8) 0.75380(3) 0.67157(6) 0.0489(3) Uani 1 1 d .
Mo14 Mo 0.92803(9) 0.81770(3) 0.51189(7) 0.0606(3) Uani 1 1 d .
Mo15 Mo 0.86186(8) 0.74569(3) 0.36547(6) 0.0550(3) Uani 1 1 d .
Mo16 Mo 0.81362(9) 0.68139(3) 0.52710(7) 0.0600(3) Uani 1 1 d .
Mo17 Mo 0.71472(8) 0.77508(4) 0.51380(7) 0.0605(3) Uani 1 1 d .
Mo18 Mo 1.02637(8) 0.72427(4) 0.52360(7) 0.0589(3) Uani 1 1 d .
O39 O 0.8711(6) 0.7513(2) 0.5205(5) 0.047(2) Uani 1 1 d .
O40 O 0.8309(6) 0.6979(2) 0.6499(5) 0.058(2) Uani 1 1 d .
O41 O 0.8904(7) 0.7583(2) 0.7817(5) 0.068(3) Uani 1 1 d .
O42 O 0.9259(7) 0.8085(2) 0.6367(5) 0.059(3) Uani 1 1 d .
O43 O 0.7526(6) 0.7741(2) 0.6375(5) 0.057(2) Uani 1 1 d .
O44 O 1.0038(6) 0.7336(3) 0.6452(5) 0.056(2) Uani 1 1 d .
O45 O 0.9692(7) 0.8666(3) 0.5039(6) 0.084(3) Uani 1 1 d .
O46 O 0.9098(6) 0.8016(2) 0.3861(5) 0.064(3) Uani 1 1 d .
O47 O 0.7899(7) 0.8245(3) 0.5080(4) 0.068(3) Uani 1 1 d .
O48 O 1.0412(5) 0.7839(3) 0.5147(4) 0.057(2) Uani 1 1 d .
O49 O 0.8527(7) 0.7430(3) 0.2572(6) 0.071(3) Uani 1 1 d .
O50 O 0.8151(6) 0.6899(2) 0.4044(5) 0.064(3) Uani 1 1 d .
O51 O 0.7342(7) 0.7673(3) 0.3906(5) 0.073(3) Uani 1 1 d .
O52 O 0.9875(6) 0.7264(3) 0.4001(5) 0.058(2) Uani 1 1 d .
O53 O 0.7718(7) 0.6317(3) 0.5322(7) 0.086(3) Uani 1 1 d .
O54 O 0.7021(6) 0.7151(2) 0.5217(5) 0.057(2) Uani 1 1 d .
O55 O 0.9526(6) 0.67521(18) 0.5251(4) 0.043(2) Uani 1 1 d .
O56 O 0.6024(8) 0.7923(3) 0.5110(7) 0.099(4) Uani 1 1 d .
O57 O 1.1408(6) 0.7069(4) 0.5279(5) 0.094(4) Uani 1 1 d .
Fe1 Fe 1.05444(14) 0.92094(6) 0.26287(11) 0.0609(5) Uani 1 1 d .
N1 N 0.7492(8) 0.9168(3) 0.3162(8) 0.075(4) Uani 1 1 d .
C1 C 1.1032(11) 0.9344(5) 0.3906(9) 0.095(5) Uani 1 1 d .
H1 H 1.0622 0.9403 0.4393 0.114 Uiso 1 1 calc R
C2 C 1.1345(10) 0.8955(4) 0.3679(10) 0.089(5) Uani 1 1 d .
H2 H 1.1257 0.8685 0.3977 0.107 Uiso 1 1 calc R
C3 C 1.1953(9) 0.9050(7) 0.3015(10) 0.130(8) Uani 1 1 d .
H3 H 1.2269 0.8821 0.2710 0.156 Uiso 1 1 calc R
C4 C 1.1903(11) 0.9410(5) 0.2676(8) 0.086(5) Uani 1 1 d .
H4 H 1.2256 0.9516 0.2183 0.104 Uiso 1 1 calc R
C5 C 1.1349(12) 0.9655(5) 0.3279(10) 0.103(6) Uani 1 1 d .
H5 H 1.1243 0.9961 0.3280 0.123 Uiso 1 1 calc R
C6 C 0.9521(10) 0.8773(3) 0.2291(8) 0.062(4) Uani 1 1 d .
H6 H 0.9461 0.8493 0.2561 0.075 Uiso 1 1 calc R
C7 C 1.0075(11) 0.8874(4) 0.1571(9) 0.086(5) Uani 1 1 d .
H7 H 1.0460 0.8676 0.1246 0.103 Uiso 1 1 calc R
C8 C 0.9941(11) 0.9295(4) 0.1374(9) 0.086(5) Uani 1 1 d .
H8 H 1.0235 0.9449 0.0899 0.104 Uiso 1 1 calc R
C9 C 0.9421(10) 0.9473(4) 0.2017(8) 0.071(4) Uani 1 1 d .
H9 H 0.9259 0.9774 0.2051 0.085 Uiso 1 1 calc R
C10 C 0.9073(9) 0.9156(3) 0.2564(7) 0.049(3) Uani 1 1 d .
C11 C 0.8555(8) 0.9190(3) 0.3417(8) 0.057(3) Uani 1 1 d .
H11A H 0.8746 0.8960 0.3814 0.068 Uiso 1 1 calc R
H11B H 0.8714 0.9454 0.3715 0.068 Uiso 1 1 calc R
C12 C 0.7150(9) 0.8769(3) 0.2664(9) 0.068(4) Uani 1 1 d .
H12A H 0.6458 0.8761 0.2616 0.102 Uiso 1 1 calc R
H12B H 0.7394 0.8525 0.2982 0.102 Uiso 1 1 calc R
H12C H 0.7383 0.8770 0.2080 0.102 Uiso 1 1 calc R
C13 C 0.7025(10) 0.9158(5) 0.4057(8) 0.084(5) Uani 1 1 d .
H13A H 0.7111 0.9427 0.4346 0.126 Uiso 1 1 calc R
H13B H 0.7324 0.8942 0.4427 0.126 Uiso 1 1 calc R
H13C H 0.6349 0.9100 0.3956 0.126 Uiso 1 1 calc R
C14 C 0.7140(11) 0.9560(4) 0.2621(10) 0.090(6) Uani 1 1 d .
H14A H 0.7291 0.9811 0.2960 0.135 Uiso 1 1 calc R
H14B H 0.6456 0.9543 0.2491 0.135 Uiso 1 1 calc R
H14C H 0.7455 0.9571 0.2076 0.135 Uiso 1 1 calc R
Fe2 Fe 0.53850(15) 0.41345(6) 0.77796(12) 0.0637(6) Uani 1 1 d .
N2 N 0.2312(8) 0.4292(4) 0.8131(8) 0.078(4) Uani 1 1 d .
C15 C 0.6174(13) 0.3801(6) 0.8786(11) 0.122(6) Uani 1 1 d .
H15 H 0.6040 0.3522 0.9026 0.147 Uiso 1 1 calc R
C16 C 0.6778(14) 0.3910(4) 0.8025(11) 0.112(7) Uani 1 1 d .
H16 H 0.7133 0.3718 0.7660 0.135 Uiso 1 1 calc R
C17 C 0.6730(11) 0.4341(6) 0.7974(9) 0.101(6) Uani 1 1 d .
H17 H 0.7063 0.4515 0.7555 0.121 Uiso 1 1 calc R
C18 C 0.6213(10) 0.4489(6) 0.8607(10) 0.093(6) Uani 1 1 d .
H18 H 0.6100 0.4791 0.8693 0.112 Uiso 1 1 calc R
C19 C 0.5882(12) 0.4204(6) 0.9099(9) 0.103(6) Uani 1 1 d .
H19 H 0.5481 0.4253 0.9597 0.123 Uiso 1 1 calc R
C20 C 0.4250(11) 0.3786(4) 0.7379(8) 0.072(5) Uani 1 1 d .
H20 H 0.4088 0.3512 0.7630 0.087 Uiso 1 1 calc R
C21 C 0.4770(14) 0.3843(5) 0.6641(12) 0.119(7) Uani 1 1 d .
H21 H 0.5065 0.3619 0.6304 0.143 Uiso 1 1 calc R
C22 C 0.4877(12) 0.4285(5) 0.6511(8) 0.090(5) Uani 1 1 d .
H22 H 0.5243 0.4420 0.6058 0.108 Uiso 1 1 calc R
C23 C 0.4348(10) 0.4486(4) 0.7121(8) 0.068(4) Uani 1 1 d .
H23 H 0.4272 0.4792 0.7175 0.082 Uiso 1 1 calc R
C24 C 0.3936(8) 0.4174(3) 0.7673(6) 0.041(3) Uani 1 1 d .
C25 C 0.3326(8) 0.4291(4) 0.8379(9) 0.065(4) Uani 1 1 d .
H25A H 0.3449 0.4096 0.8868 0.078 Uiso 1 1 calc R
H25B H 0.3512 0.4570 0.8591 0.078 Uiso 1 1 calc R
C26 C 0.1896(11) 0.3878(5) 0.7855(11) 0.099(6) Uani 1 1 d .
H26A H 0.2148 0.3663 0.8256 0.148 Uiso 1 1 calc R
H26B H 0.2063 0.3813 0.7265 0.148 Uiso 1 1 calc R
H26C H 0.1208 0.3889 0.7867 0.148 Uiso 1 1 calc R
C27 C 0.1721(12) 0.4467(5) 0.8949(10) 0.102(6) Uani 1 1 d .
H27A H 0.1634 0.4766 0.8889 0.153 Uiso 1 1 calc R
H27B H 0.2077 0.4406 0.9501 0.153 Uiso 1 1 calc R
H27C H 0.1103 0.4332 0.8937 0.153 Uiso 1 1 calc R
C28 C 0.2023(11) 0.4603(4) 0.7399(8) 0.083(5) Uani 1 1 d .
H28A H 0.2350 0.4534 0.6879 0.124 Uiso 1 1 calc R
H28B H 0.2198 0.4883 0.7591 0.124 Uiso 1 1 calc R
H28C H 0.1340 0.4589 0.7263 0.124 Uiso 1 1 calc R
Fe3 Fe 0.22257(16) 0.74954(5) 0.22482(14) 0.0684(6) Uani 1 1 d .
N3 N 0.5342(10) 0.7466(2) 0.2094(8) 0.077(4) Uani 1 1 d .
C29 C 0.1927(10) 0.7456(5) 0.0886(13) 0.100(7) Uani 1 1 d .
H29 H 0.2409 0.7451 0.0443 0.120 Uiso 1 1 calc R
C30 C 0.1508(15) 0.7811(6) 0.1200(14) 0.140(7) Uani 1 1 d U
H30 H 0.1598 0.8104 0.1014 0.168 Uiso 1 1 calc R
C31 C 0.0878(12) 0.7649(6) 0.1918(13) 0.129(7) Uani 1 1 d U
H31 H 0.0459 0.7819 0.2270 0.155 Uiso 1 1 calc R
C32 C 0.0909(12) 0.7237(5) 0.1889(12) 0.095(6) Uani 1 1 d .
H32 H 0.0549 0.7043 0.2248 0.114 Uiso 1 1 calc R
C33 C 0.1589(10) 0.7120(5) 0.1282(10) 0.086(5) Uani 1 1 d .
H33 H 0.1783 0.6829 0.1167 0.103 Uiso 1 1 calc R
C34 C 0.3271(14) 0.7880(4) 0.2806(11) 0.113(6) Uani 1 1 d .
H34 H 0.3403 0.8172 0.2641 0.135 Uiso 1 1 calc R
C35 C 0.2605(15) 0.7739(6) 0.3425(10) 0.152(7) Uani 1 1 d .
H35 H 0.2193 0.7932 0.3735 0.183 Uiso 1 1 calc R
C36 C 0.2560(13) 0.7315(5) 0.3504(9) 0.094(6) Uani 1 1 d .
H36 H 0.2158 0.7153 0.3888 0.113 Uiso 1 1 calc R
C37 C 0.3334(11) 0.7150(4) 0.2953(9) 0.075(5) Uani 1 1 d .
H37 H 0.3479 0.6851 0.2862 0.090 Uiso 1 1 calc R
C38 C 0.3686(11) 0.7497(3) 0.2446(8) 0.056(4) Uani 1 1 d .
C39 C 0.4316(9) 0.7462(3) 0.1749(7) 0.052(3) Uani 1 1 d .
H39A H 0.4201 0.7696 0.1339 0.062 Uiso 1 1 calc R
H39B H 0.4181 0.7202 0.1426 0.062 Uiso 1 1 calc R
C40 C 0.5630(11) 0.7876(4) 0.2501(12) 0.117(6) Uani 1 1 d .
H40A H 0.5432 0.8100 0.2104 0.175 Uiso 1 1 calc R
H40B H 0.6318 0.7883 0.2615 0.175 Uiso 1 1 calc R
H40C H 0.5329 0.7909 0.3049 0.175 Uiso 1 1 calc R
C41 C 0.5568(11) 0.7109(3) 0.2735(12) 0.113(6) Uani 1 1 d .
H41A H 0.5693 0.6857 0.2411 0.170 Uiso 1 1 calc R
H41B H 0.5030 0.7064 0.3087 0.170 Uiso 1 1 calc R
H41C H 0.6126 0.7181 0.3116 0.170 Uiso 1 1 calc R
C42 C 0.5934(14) 0.7371(5) 0.1233(15) 0.129(9) Uani 1 1 d .
H42A H 0.6535 0.7238 0.1416 0.193 Uiso 1 1 calc R
H42B H 0.6055 0.7632 0.0936 0.193 Uiso 1 1 calc R
H42C H 0.5562 0.7188 0.0836 0.193 Uiso 1 1 calc R
N4 N 0.8961(7) 0.9071(3) 0.8152(6) 0.055(3) Uani 1 1 d .
C43 C 0.9072(10) 0.8654(3) 0.8599(8) 0.071(4) Uani 1 1 d .
H43A H 0.9726 0.8629 0.8861 0.085 Uiso 1 1 calc R
H43B H 0.8974 0.8433 0.8157 0.085 Uiso 1 1 calc R
C44 C 0.8326(12) 0.8583(4) 0.9367(8) 0.081(5) Uani 1 1 d .
H44A H 0.8361 0.8820 0.9774 0.098 Uiso 1 1 calc R
H44B H 0.7673 0.8564 0.9100 0.098 Uiso 1 1 calc R
C45 C 0.8581(11) 0.8186(4) 0.9860(9) 0.079(5) Uani 1 1 d .
H45A H 0.9243 0.8207 1.0105 0.095 Uiso 1 1 calc R
H45B H 0.8544 0.7953 0.9444 0.095 Uiso 1 1 calc R
C46 C 0.7951(13) 0.8092(5) 1.0594(11) 0.109(7) Uani 1 1 d .
H46A H 0.7303 0.8179 1.0424 0.164 Uiso 1 1 calc R
H46B H 0.8183 0.8242 1.1119 0.164 Uiso 1 1 calc R
H46C H 0.7961 0.7794 1.0712 0.164 Uiso 1 1 calc R
C47 C 0.7803(11) 0.9136(5) 0.7782(9) 0.089(5) Uani 1 1 d .
H47A H 0.7391 0.9131 0.8274 0.107 Uiso 1 1 calc R
H47B H 0.7717 0.9404 0.7478 0.107 Uiso 1 1 calc R
C48 C 0.7550(12) 0.8770(5) 0.7143(10) 0.108(6) Uani 1 1 d .
H48A H 0.7672 0.8499 0.7424 0.130 Uiso 1 1 calc R
H48B H 0.7901 0.8789 0.6612 0.130 Uiso 1 1 calc R
C49 C 0.6440(11) 0.8851(6) 0.6935(11) 0.115(7) Uani 1 1 d .
H49A H 0.6193 0.8635 0.6525 0.138 Uiso 1 1 calc R
H49B H 0.6123 0.8814 0.7482 0.138 Uiso 1 1 calc R
C50 C 0.6148(13) 0.9273(7) 0.6554(15) 0.172(11) Uani 1 1 d .
H50A H 0.5868 0.9236 0.5959 0.258 Uiso 1 1 calc R
H50B H 0.6705 0.9451 0.6545 0.258 Uiso 1 1 calc R
H50C H 0.5685 0.9401 0.6911 0.258 Uiso 1 1 calc R
C51 C 0.9581(10) 0.9068(4) 0.7394(8) 0.062(4) Uani 1 1 d .
H51A H 0.9460 0.9321 0.7043 0.074 Uiso 1 1 calc R
H51B H 0.9413 0.8827 0.7018 0.074 Uiso 1 1 calc R
C52 C 1.0666(8) 0.9046(5) 0.7702(9) 0.084(5) Uani 1 1 d .
H52A H 1.0794 0.8800 0.8075 0.101 Uiso 1 1 calc R
H52B H 1.0857 0.9296 0.8041 0.101 Uiso 1 1 calc R
C53 C 1.1241(11) 0.9016(5) 0.6856(9) 0.094(6) Uani 1 1 d .
H53A H 1.1888 0.8914 0.7014 0.113 Uiso 1 1 calc R
H53B H 1.0927 0.8819 0.6437 0.113 Uiso 1 1 calc R
C54 C 1.1287(17) 0.9453(6) 0.6431(15) 0.234(11) Uani 1 1 d .
H54A H 1.1273 0.9666 0.6882 0.351 Uiso 1 1 calc R
H54B H 1.0745 0.9490 0.6008 0.351 Uiso 1 1 calc R
H54C H 1.1873 0.9478 0.6135 0.351 Uiso 1 1 calc R
C55 C 0.9210(10) 0.9424(3) 0.8817(8) 0.071(4) Uani 1 1 d .
H55A H 0.9833 0.9363 0.9119 0.085 Uiso 1 1 calc R
H55B H 0.8738 0.9423 0.9259 0.085 Uiso 1 1 calc R
C56 C 0.9244(11) 0.9870(4) 0.8415(8) 0.082(5) Uani 1 1 d .
H56A H 0.8629 0.9940 0.8106 0.098 Uiso 1 1 calc R
H56B H 0.9740 0.9886 0.7997 0.098 Uiso 1 1 calc R
C57 C 0.9476(15) 1.0184(5) 0.9220(11) 0.127(8) Uani 1 1 d .
H57A H 1.0071 1.0091 0.9532 0.152 Uiso 1 1 calc R
H57B H 0.9601 1.0460 0.8972 0.152 Uiso 1 1 calc R
C58 C 0.8809(12) 1.0238(5) 0.9838(9) 0.096(6) Uani 1 1 d .
H58A H 0.8888 1.0019 1.0278 0.144 Uiso 1 1 calc R
H58B H 0.8172 1.0223 0.9551 0.144 Uiso 1 1 calc R
H58C H 0.8901 1.0508 1.0118 0.144 Uiso 1 1 calc R
N5 N 0.8979(7) 0.5919(3) 0.8171(6) 0.054(3) Uani 1 1 d .
C59 C 0.7883(13) 0.5959(4) 0.7842(9) 0.103(6) Uani 1 1 d .
H59A H 0.7500 0.5932 0.8352 0.124 Uiso 1 1 calc R
H59B H 0.7773 0.6240 0.7601 0.124 Uiso 1 1 calc R
C60 C 0.7536(10) 0.5653(4) 0.7174(10) 0.080(5) Uani 1 1 d .
H60A H 0.7589 0.5369 0.7416 0.096 Uiso 1 1 calc R
H60B H 0.7920 0.5668 0.6664 0.096 Uiso 1 1 calc R
C61 C 0.6511(9) 0.5753(5) 0.6907(9) 0.083(5) Uani 1 1 d .
H61A H 0.6470 0.6010 0.6559 0.100 Uiso 1 1 calc R
H61B H 0.6153 0.5792 0.7428 0.100 Uiso 1 1 calc R
C62 C 0.6072(14) 0.5369(5) 0.6333(10) 0.112(7) Uani 1 1 d .
H62A H 0.6460 0.5122 0.6451 0.169 Uiso 1 1 calc R
H62B H 0.6066 0.5438 0.5714 0.169 Uiso 1 1 calc R
H62C H 0.5426 0.5315 0.6487 0.169 Uiso 1 1 calc R
C63 C 0.9195(10) 0.5472(4) 0.8525(9) 0.078(5) Uani 1 1 d .
H63A H 0.9147 0.5280 0.8024 0.094 Uiso 1 1 calc R
H63B H 0.9859 0.5466 0.8769 0.094 Uiso 1 1 calc R
C64 C 0.8561(10) 0.5300(4) 0.9230(11) 0.095(6) Uani 1 1 d .
H64A H 0.8628 0.5481 0.9748 0.114 Uiso 1 1 calc R
H64B H 0.7893 0.5310 0.9000 0.114 Uiso 1 1 calc R
C65 C 0.8804(11) 0.4865(4) 0.9498(10) 0.087(5) Uani 1 1 d .
H65A H 0.9484 0.4852 0.9689 0.104 Uiso 1 1 calc R
H65B H 0.8695 0.4682 0.8987 0.104 Uiso 1 1 calc R
C66 C 0.8240(16) 0.4706(5) 1.0223(11) 0.167(9) Uani 1 1 d .
H66A H 0.7565 0.4746 1.0067 0.250 Uiso 1 1 calc R
H66B H 0.8420 0.4858 1.0760 0.250 Uiso 1 1 calc R
H66C H 0.8369 0.4411 1.0314 0.250 Uiso 1 1 calc R
C67 C 0.9237(11) 0.6207(4) 0.8982(9) 0.075(5) Uani 1 1 d .
H67A H 0.8792 0.6149 0.9433 0.090 Uiso 1 1 calc R
H67B H 0.9879 0.6136 0.9228 0.090 Uiso 1 1 calc R
C68 C 0.9206(15) 0.6645(4) 0.8788(9) 0.120(8) Uani 1 1 d .
H68A H 0.8577 0.6715 0.8509 0.144 Uiso 1 1 calc R
H68B H 0.9682 0.6709 0.8368 0.144 Uiso 1 1 calc R
C69 C 0.9406(11) 0.6930(4) 0.9642(9) 0.079(5) Uani 1 1 d .
H69A H 0.9984 0.6827 0.9969 0.095 Uiso 1 1 calc R
H69B H 0.9535 0.7215 0.9452 0.095 Uiso 1 1 calc R
C70 C 0.8672(17) 0.6943(5) 1.0212(12) 0.177(12) Uani 1 1 d .
H70A H 0.8097 0.7050 0.9901 0.266 Uiso 1 1 calc R
H70B H 0.8855 0.7125 1.0704 0.266 Uiso 1 1 calc R
H70C H 0.8554 0.6664 1.0426 0.266 Uiso 1 1 calc R
C71 C 0.9644(12) 0.6021(5) 0.7433(10) 0.105(6) Uani 1 1 d .
H71A H 0.9526 0.5821 0.6951 0.126 Uiso 1 1 calc R
H71B H 0.9494 0.6300 0.7202 0.126 Uiso 1 1 calc R
C72 C 1.0656(14) 0.6004(7) 0.7745(13) 0.154(9) Uani 1 1 d .
H72A H 1.0855 0.5720 0.7916 0.184 Uiso 1 1 calc R
H72B H 1.0802 0.6195 0.8238 0.184 Uiso 1 1 calc R
C73 C 1.1123(8) 0.6152(6) 0.6886(12) 0.144(8) Uani 1 1 d D
H73A H 1.0811 0.5992 0.6400 0.173 Uiso 1 1 calc R
H73B H 1.0927 0.6444 0.6791 0.173 Uiso 1 1 calc R
C74 C 1.2199(9) 0.6137(12) 0.6763(14) 0.51(2) Uani 1 1 d D
H74A H 1.2455 0.5871 0.6974 0.761 Uiso 1 1 calc R
H74B H 1.2517 0.6362 0.7094 0.761 Uiso 1 1 calc R
H74C H 1.2304 0.6168 0.6145 0.761 Uiso 1 1 calc R
N6 N 0.3824(8) 0.7548(3) 0.6771(7) 0.071(4) Uani 1 1 d .
C75 C 0.3728(11) 0.7112(5) 0.6351(12) 0.096(6) Uani 1 1 d .
H75A H 0.3796 0.6908 0.6831 0.115 Uiso 1 1 calc R
H75B H 0.3072 0.7088 0.6092 0.115 Uiso 1 1 calc R
C76 C 0.4338(13) 0.6982(5) 0.5704(10) 0.129(6) Uani 1 1 d .
H76A H 0.5003 0.7007 0.5938 0.154 Uiso 1 1 calc R
H76B H 0.4247 0.7166 0.5191 0.154 Uiso 1 1 calc R
C77 C 0.4129(13) 0.6497(5) 0.5397(11) 0.108(7) Uani 1 1 d .
H77A H 0.4216 0.6310 0.5905 0.130 Uiso 1 1 calc R
H77B H 0.3470 0.6469 0.5147 0.130 Uiso 1 1 calc R
C78 C 0.4761(18) 0.6388(6) 0.4769(12) 0.161(12) Uani 1 1 d .
H78A H 0.5403 0.6371 0.5046 0.242 Uiso 1 1 calc R
H78B H 0.4740 0.6599 0.4311 0.242 Uiso 1 1 calc R
H78C H 0.4580 0.6120 0.4514 0.242 Uiso 1 1 calc R
C79 C 0.3664(18) 0.7878(7) 0.6037(13) 0.156(11) Uani 1 1 d .
H79A H 0.4156 0.7838 0.5621 0.188 Uiso 1 1 calc R
H79B H 0.3047 0.7820 0.5720 0.188 Uiso 1 1 calc R
C80 C 0.367(2) 0.8333(8) 0.6305(13) 0.240(17) Uani 1 1 d .
H80A H 0.4323 0.8418 0.6505 0.288 Uiso 1 1 calc R
H80B H 0.3259 0.8376 0.6786 0.288 Uiso 1 1 calc R
C81 C 0.3300(13) 0.8602(5) 0.5465(12) 0.113(7) Uani 1 1 d .
H81A H 0.2676 0.8498 0.5236 0.135 Uiso 1 1 calc R
H81B H 0.3225 0.8895 0.5637 0.135 Uiso 1 1 calc R
C82 C 0.3976(12) 0.8574(5) 0.4786(10) 0.111(6) Uani 1 1 d .
H82A H 0.4208 0.8290 0.4753 0.167 Uiso 1 1 calc R
H82B H 0.4508 0.8761 0.4928 0.167 Uiso 1 1 calc R
H82C H 0.3661 0.8653 0.4224 0.167 Uiso 1 1 calc R
C83 C 0.4859(13) 0.7627(6) 0.7101(11) 0.133(7) Uani 1 1 d .
H83A H 0.5252 0.7625 0.6596 0.160 Uiso 1 1 calc R
H83B H 0.4904 0.7906 0.7362 0.160 Uiso 1 1 calc R
C84 C 0.5264(7) 0.7320(6) 0.7760(9) 0.142(8) Uani 1 1 d DU
H84A H 0.4859 0.7073 0.7657 0.171 Uiso 1 1 calc R
H84B H 0.5087 0.7435 0.8321 0.171 Uiso 1 1 calc R
C85 C 0.6274(9) 0.7131(6) 0.7989(9) 0.299(18) Uani 1 1 d DU
H85A H 0.6216 0.6831 0.8101 0.359 Uiso 1 1 calc R
H85B H 0.6666 0.7167 0.7488 0.359 Uiso 1 1 calc R
C86 C 0.6769(10) 0.7345(7) 0.8806(11) 0.304(19) Uani 1 1 d D
H86A H 0.6362 0.7325 0.9292 0.455 Uiso 1 1 calc R
H86B H 0.6883 0.7637 0.8676 0.455 Uiso 1 1 calc R
H86C H 0.7372 0.7207 0.8963 0.455 Uiso 1 1 calc R
C87 C 0.3140(9) 0.7605(5) 0.7421(11) 0.126(7) Uani 1 1 d D
H87A H 0.3305 0.7869 0.7716 0.152 Uiso 1 1 calc R
H87B H 0.3270 0.7384 0.7859 0.152 Uiso 1 1 calc R
C88 C 0.2060(12) 0.7611(6) 0.7224(8) 0.317(13) Uani 1 1 d D
H88A H 0.1811 0.7325 0.7220 0.380 Uiso 1 1 calc R
H88B H 0.1904 0.7734 0.6643 0.380 Uiso 1 1 calc R
C89 C 0.1583(9) 0.7876(5) 0.7948(8) 0.264(18) Uani 1 1 d D
H89A H 0.1948 0.8133 0.8065 0.317 Uiso 1 1 calc R
H89B H 0.0932 0.7954 0.7735 0.317 Uiso 1 1 calc R
C90 C 0.1557(15) 0.7619(7) 0.8799(8) 0.516(18) Uani 1 1 d D
H90A H 0.1364 0.7797 0.9268 0.774 Uiso 1 1 calc R
H90B H 0.2187 0.7506 0.8957 0.774 Uiso 1 1 calc R
H90C H 0.1105 0.7392 0.8707 0.774 Uiso 1 1 calc R

loop_
_atom_site_aniso_label
_atom_site_aniso_U_11
_atom_site_aniso_U_22
_atom_site_aniso_U_33
_atom_site_aniso_U_23
_atom_site_aniso_U_13
_atom_site_aniso_U_12
Mo1 0.0589(6) 0.0539(6) 0.0376(5) 0.0052(4) -0.0033(5) -0.0010(5)
Mo2 0.0506(6) 0.0607(6) 0.0574(6) -0.0045(5) 0.0025(5) -0.0088(5)
Mo3 0.0712(7) 0.0584(6) 0.0372(5) 0.0043(4) 0.0005(5) -0.0048(6)
Mo4 0.0476(6) 0.0739(7) 0.0508(6) 0.0021(5) -0.0016(5) -0.0088(6)
Mo5 0.0806(8) 0.0370(5) 0.0604(6) -0.0029(5) -0.0004(6) 0.0089(5)
Mo6 0.0827(8) 0.0359(5) 0.0564(6) -0.0081(4) 0.0018(6) 0.0016(5)
O1 0.016(3) 0.071(4) 0.024(3) -0.007(3) 0.006(2) 0.011(3)
O2 0.058(5) 0.110(6) 0.058(4) -0.054(4) -0.005(4) -0.015(5)
O3 0.096(7) 0.067(5) 0.047(4) 0.008(4) -0.012(5) 0.009(5)
O4 0.044(4) 0.074(5) 0.040(4) 0.019(3) -0.011(3) -0.026(4)
O5 0.057(5) 0.055(4) 0.065(5) -0.031(4) -0.002(4) -0.002(4)
O6 0.060(5) 0.046(4) 0.090(6) 0.018(4) -0.028(5) -0.004(4)
O7 0.086(7) 0.138(8) 0.078(6) 0.003(6) 0.000(5) -0.052(6)
O8 0.090(6) 0.079(5) 0.050(4) 0.031(4) -0.010(4) -0.051(4)
O9 0.062(4) 0.035(4) 0.032(3) 0.002(3) 0.003(3) -0.017(3)
O10 0.058(5) 0.076(6) 0.079(5) -0.006(4) 0.030(4) -0.011(4)
O11 0.056(5) 0.069(5) 0.082(6) -0.006(4) -0.001(5) -0.014(4)
O12 0.167(11) 0.098(7) 0.037(5) 0.001(5) -0.010(6) -0.032(7)
O13 0.063(6) 0.095(6) 0.054(5) -0.013(4) -0.014(4) -0.008(5)
O14 0.072(5) 0.028(4) 0.070(5) 0.012(3) 0.000(4) 0.002(4)
O15 0.086(6) 0.064(5) 0.047(4) -0.014(4) -0.004(4) -0.017(5)
O16 0.090(7) 0.132(8) 0.055(5) -0.001(5) 0.015(5) -0.045(6)
O17 0.071(5) 0.040(4) 0.030(3) 0.003(3) -0.003(3) -0.014(4)
O18 0.178(11) 0.062(5) 0.084(7) -0.006(5) -0.029(7) 0.047(6)
O19 0.123(9) 0.039(5) 0.137(9) -0.022(5) -0.014(7) -0.004(5)
Mo7 0.0415(5) 0.0730(7) 0.0455(5) -0.0029(5) -0.0008(4) -0.0047(5)
Mo8 0.0545(6) 0.0657(6) 0.0383(5) -0.0066(5) -0.0014(5) -0.0012(5)
Mo9 0.0500(6) 0.0734(7) 0.0573(6) -0.0061(5) 0.0065(5) -0.0077(6)
Mo10 0.0685(7) 0.0528(6) 0.0367(5) -0.0059(4) 0.0055(5) -0.0038(5)
Mo11 0.0882(8) 0.0359(5) 0.0583(6) 0.0022(5) 0.0080(6) 0.0055(6)
Mo12 0.0819(8) 0.0389(5) 0.0586(6) 0.0035(5) 0.0039(6) 0.0033(6)
O20 0.023(3) 0.023(3) 0.037(3) 0.007(2) 0.013(2) 0.008(2)
O21 0.076(6) 0.072(5) 0.034(4) -0.007(4) 0.002(4) -0.017(5)
O22 0.097(7) 0.140(8) 0.031(4) 0.016(5) -0.007(5) -0.045(6)
O23 0.047(4) 0.074(5) 0.059(5) 0.023(4) -0.025(4) -0.002(4)
O24 0.053(5) 0.071(5) 0.053(5) 0.011(4) -0.006(4) -0.001(4)
O25 0.056(5) 0.046(4) 0.045(4) -0.002(3) -0.002(4) -0.023(4)
O26 0.084(7) 0.125(8) 0.056(5) -0.007(5) -0.006(5) 0.021(6)
O27 0.045(4) 0.067(5) 0.050(4) -0.016(4) -0.010(4) -0.023(4)
O28 0.107(8) 0.047(5) 0.085(6) -0.008(4) 0.022(6) -0.009(5)
O29 0.086(6) 0.070(5) 0.053(4) 0.018(4) 0.013(4) 0.000(5)
O30 0.066(5) 0.013(3) 0.079(5) -0.011(3) 0.016(4) -0.014(3)
O31 0.108(8) 0.096(7) 0.072(6) 0.015(5) 0.000(6) -0.035(6)
O32 0.064(5) 0.053(5) 0.068(5) 0.011(4) 0.024(4) 0.010(4)
O33 0.052(5) 0.094(6) 0.048(4) 0.003(4) -0.003(4) -0.015(5)
O34 0.105(7) 0.080(6) 0.034(4) -0.010(4) 0.009(4) -0.005(5)
O35 0.064(5) 0.073(5) 0.045(4) 0.022(4) 0.009(4) 0.000(4)
O36 0.073(5) 0.037(4) 0.069(5) -0.024(3) 0.005(4) 0.020(4)
O37 0.151(10) 0.031(4) 0.115(8) 0.020(5) 0.010(7) 0.005(5)
O38 0.152(10) 0.053(5) 0.133(8) 0.042(5) 0.029(8) 0.025(6)
Mo13 0.0658(6) 0.0473(5) 0.0334(5) -0.0020(4) 0.0017(4) -0.0003(5)
Mo14 0.0833(8) 0.0464(6) 0.0506(6) 0.0065(5) -0.0061(6) -0.0139(6)
Mo15 0.0593(6) 0.0730(7) 0.0319(5) 0.0000(5) -0.0017(5) -0.0020(6)
Mo16 0.0794(8) 0.0484(6) 0.0518(6) -0.0009(5) 0.0023(6) -0.0130(6)
Mo17 0.0521(6) 0.0764(7) 0.0524(6) 0.0009(5) 0.0002(5) 0.0103(6)
Mo18 0.0507(6) 0.0820(7) 0.0434(5) -0.0040(5) -0.0009(5) 0.0138(6)
O39 0.029(3) 0.072(5) 0.040(4) -0.010(3) -0.005(3) -0.006(3)
O40 0.092(6) 0.036(4) 0.050(4) 0.006(3) 0.024(4) 0.015(4)
O41 0.108(7) 0.051(5) 0.043(4) 0.006(3) -0.007(5) 0.011(5)
O42 0.093(6) 0.026(4) 0.059(5) -0.005(3) 0.006(4) -0.003(4)
O43 0.058(5) 0.060(5) 0.053(4) -0.017(4) 0.008(4) 0.008(4)
O44 0.045(4) 0.089(5) 0.032(4) 0.007(4) -0.012(3) 0.018(4)
O45 0.112(8) 0.057(5) 0.085(6) 0.026(4) 0.022(6) -0.025(5)
O46 0.075(6) 0.062(5) 0.054(4) 0.010(4) 0.004(4) 0.000(5)
O47 0.089(6) 0.101(6) 0.013(3) -0.017(3) -0.014(4) 0.025(5)
O48 0.043(4) 0.101(6) 0.028(4) 0.007(4) 0.001(3) -0.017(4)
O49 0.073(6) 0.086(6) 0.054(5) -0.006(4) 0.010(4) 0.007(5)
O50 0.072(6) 0.059(5) 0.059(5) -0.006(4) -0.008(4) -0.011(4)
O51 0.066(6) 0.103(6) 0.051(5) 0.029(4) 0.007(4) 0.017(5)
O52 0.056(5) 0.082(5) 0.039(4) -0.008(4) 0.024(3) -0.005(4)
O53 0.078(7) 0.055(5) 0.122(8) -0.022(5) -0.002(6) -0.013(5)
O54 0.053(5) 0.068(5) 0.050(4) 0.001(4) 0.002(4) 0.007(4)
O55 0.063(5) 0.023(3) 0.041(4) 0.001(3) -0.005(3) 0.011(3)
O56 0.102(8) 0.107(7) 0.091(7) 0.001(6) 0.017(6) 0.034(7)
O57 0.039(5) 0.192(10) 0.047(5) -0.025(6) -0.015(4) 0.029(6)
Fe1 0.0714(12) 0.0567(10) 0.0558(10) -0.0053(8) 0.0141(9) 0.0024(9)
N1 0.081(8) 0.012(4) 0.128(9) 0.000(5) -0.020(7) -0.004(5)
C1 0.093(11) 0.122(12) 0.073(9) 0.034(8) 0.032(8) 0.029(9)
C2 0.071(9) 0.106(10) 0.089(9) 0.039(8) -0.002(8) 0.040(8)
C3 0.040(7) 0.28(2) 0.068(9) 0.017(11) 0.025(7) 0.062(10)
C4 0.090(10) 0.126(12) 0.046(7) 0.029(7) 0.023(7) 0.011(10)
C5 0.085(11) 0.109(10) 0.116(11) -0.067(8) 0.017(9) -0.006(9)
C6 0.087(9) 0.036(6) 0.066(7) 0.001(5) 0.026(7) -0.005(6)
C7 0.088(10) 0.078(9) 0.094(9) -0.043(7) 0.035(8) -0.014(8)
C8 0.115(11) 0.072(9) 0.077(8) 0.018(7) 0.041(8) 0.028(8)
C9 0.071(9) 0.079(9) 0.059(7) 0.000(7) -0.029(7) -0.014(7)
C10 0.067(8) 0.035(6) 0.043(6) 0.005(5) 0.004(6) -0.007(5)
C11 0.050(7) 0.042(6) 0.074(7) -0.020(5) -0.027(6) 0.014(5)
C12 0.062(8) 0.050(7) 0.091(9) -0.019(7) -0.003(7) 0.010(6)
C13 0.050(8) 0.127(12) 0.075(9) -0.002(9) -0.003(7) 0.024(8)
C14 0.079(10) 0.049(7) 0.139(14) -0.008(8) -0.023(10) -0.002(7)
Fe2 0.0772(12) 0.0581(10) 0.0576(10) -0.0026(8) 0.0171(9) 0.0065(10)
N2 0.058(7) 0.089(8) 0.082(8) -0.010(6) -0.018(6) -0.011(6)
C15 0.108(13) 0.147(13) 0.117(11) 0.079(9) 0.040(10) 0.017(11)
C16 0.186(17) 0.024(6) 0.124(13) -0.007(7) -0.005(12) 0.054(8)
C17 0.069(10) 0.167(16) 0.065(9) -0.033(9) -0.008(8) -0.003(11)
C18 0.058(9) 0.147(14) 0.077(9) -0.009(9) 0.017(8) 0.005(10)
C19 0.084(11) 0.170(16) 0.053(8) -0.008(10) 0.003(8) 0.026(11)
C20 0.114(12) 0.035(6) 0.069(8) -0.004(6) 0.015(8) -0.004(7)
C21 0.143(14) 0.087(10) 0.133(13) -0.038(9) 0.045(11) 0.042(10)
C22 0.118(11) 0.113(12) 0.044(6) 0.000(7) 0.038(7) -0.005(10)
C23 0.092(10) 0.060(8) 0.054(7) 0.000(6) 0.018(7) -0.003(7)
C24 0.061(7) 0.033(5) 0.027(5) -0.002(4) -0.004(5) -0.012(5)
C25 0.049(7) 0.059(7) 0.088(9) -0.009(6) 0.013(6) -0.022(6)
C26 0.063(9) 0.105(11) 0.127(13) -0.017(10) 0.001(9) -0.032(9)
C27 0.122(13) 0.095(11) 0.092(11) 0.013(9) 0.028(10) 0.036(10)
C28 0.120(12) 0.048(7) 0.082(8) 0.029(6) 0.020(8) -0.020(8)
Fe3 0.0826(13) 0.0467(10) 0.0792(12) -0.0070(9) 0.0284(10) 0.0014(10)
N3 0.117(10) 0.019(4) 0.089(8) 0.013(5) -0.031(7) 0.011(5)
C29 0.031(7) 0.149(16) 0.120(14) 0.012(11) 0.006(8) -0.012(9)
C30 0.133(14) 0.100(12) 0.190(15) 0.056(11) 0.036(11) 0.059(11)
C31 0.067(9) 0.206(17) 0.116(12) -0.025(11) 0.013(8) 0.070(10)
C32 0.074(10) 0.076(10) 0.137(14) -0.006(10) 0.025(10) -0.005(9)
C33 0.047(8) 0.104(11) 0.101(11) 0.007(9) -0.031(8) -0.011(8)
C34 0.169(16) 0.045(8) 0.132(12) -0.033(8) 0.067(11) -0.018(9)
C35 0.202(18) 0.189(15) 0.073(9) -0.072(9) 0.053(10) -0.119(13)
C36 0.146(14) 0.076(9) 0.065(8) -0.003(7) 0.033(9) -0.039(9)
C37 0.086(10) 0.066(8) 0.074(8) 0.013(7) 0.014(8) -0.024(7)
C38 0.096(10) 0.013(5) 0.059(7) 0.005(5) -0.001(7) -0.012(5)
C39 0.076(8) 0.031(5) 0.050(6) 0.022(4) 0.013(6) -0.011(5)
C40 0.111(11) 0.044(7) 0.184(16) 0.010(8) -0.069(11) -0.059(7)
C41 0.083(10) 0.024(6) 0.223(17) 0.051(8) -0.063(10) -0.019(6)
C42 0.082(13) 0.112(14) 0.19(2) 0.001(14) 0.009(14) 0.009(12)
N4 0.042(5) 0.080(6) 0.040(5) -0.009(5) -0.018(4) 0.010(5)
C43 0.091(9) 0.034(6) 0.093(9) 0.007(6) 0.041(7) 0.028(6)
C44 0.136(14) 0.054(7) 0.056(7) -0.001(6) 0.013(8) -0.007(8)
C45 0.118(13) 0.038(7) 0.080(9) 0.007(6) -0.004(9) -0.009(8)
C46 0.127(15) 0.086(11) 0.120(13) 0.007(10) 0.041(11) -0.016(11)
C47 0.081(10) 0.108(11) 0.081(9) -0.035(8) 0.020(8) -0.010(9)
C48 0.092(12) 0.109(10) 0.119(11) -0.070(9) -0.022(10) 0.029(9)
C49 0.054(9) 0.186(16) 0.101(11) -0.061(11) -0.017(8) 0.020(11)
C50 0.057(11) 0.19(2) 0.27(3) -0.06(2) 0.022(15) -0.016(14)
C51 0.078(9) 0.050(7) 0.057(7) -0.008(6) -0.004(7) 0.001(7)
C52 0.031(6) 0.143(13) 0.077(9) 0.020(9) -0.006(6) -0.024(8)
C53 0.076(10) 0.142(14) 0.066(8) -0.034(9) 0.009(8) 0.007(10)
C54 0.32(2) 0.151(13) 0.24(2) 0.104(14) 0.12(2) 0.178(13)
C55 0.089(9) 0.052(7) 0.074(8) -0.020(6) 0.027(7) -0.027(7)
C56 0.115(11) 0.060(8) 0.074(8) -0.006(7) 0.033(8) 0.023(8)
C57 0.18(2) 0.073(10) 0.126(14) 0.025(10) -0.009(14) -0.039(12)
C58 0.145(16) 0.079(10) 0.061(8) -0.014(7) -0.014(10) 0.016(10)
N5 0.056(6) 0.063(6) 0.043(5) 0.021(4) -0.004(4) 0.011(5)
C59 0.171(15) 0.045(7) 0.082(9) -0.009(6) -0.072(9) 0.025(9)
C60 0.066(9) 0.067(8) 0.103(11) -0.006(8) -0.023(8) -0.023(7)
C61 0.042(7) 0.135(12) 0.070(8) -0.033(8) -0.012(7) 0.000(8)
C62 0.147(17) 0.105(13) 0.086(11) 0.022(9) 0.015(11) -0.001(12)
C63 0.073(9) 0.065(8) 0.089(9) 0.010(7) -0.047(7) 0.001(7)
C64 0.059(8) 0.056(8) 0.163(15) 0.018(9) -0.031(9) -0.034(7)
C65 0.080(10) 0.070(9) 0.104(11) 0.027(8) -0.032(9) -0.004(8)
C66 0.28(3) 0.072(10) 0.130(13) 0.045(9) -0.116(14) -0.015(14)
C67 0.086(10) 0.063(8) 0.077(9) 0.009(7) 0.005(8) -0.033(7)
C68 0.23(2) 0.066(9) 0.065(8) 0.030(7) 0.041(11) 0.015(12)
C69 0.111(12) 0.044(7) 0.077(9) -0.008(6) -0.035(8) -0.002(8)
C70 0.33(3) 0.067(10) 0.124(14) -0.055(9) -0.081(17) 0.043(14)
C71 0.107(12) 0.137(14) 0.075(10) -0.018(9) 0.027(9) -0.046(11)
C72 0.103(13) 0.21(2) 0.137(17) -0.016(15) -0.064(12) 0.053(15)
C73 0.100(13) 0.195(17) 0.142(13) 0.093(12) 0.049(11) 0.042(13)
C74 0.44(3) 0.99(5) 0.100(15) 0.21(2) 0.081(19) 0.53(3)
N6 0.043(6) 0.105(8) 0.064(6) -0.019(6) 0.004(5) -0.016(6)
C75 0.059(9) 0.071(9) 0.155(15) -0.011(10) -0.013(10) -0.012(8)
C76 0.152(12) 0.129(13) 0.117(10) -0.031(10) 0.093(9) -0.065(11)
C77 0.143(16) 0.075(10) 0.114(12) -0.021(9) 0.050(11) -0.008(10)
C78 0.29(3) 0.095(13) 0.101(14) 0.015(11) 0.010(18) -0.017(17)
C79 0.22(3) 0.150(18) 0.106(15) -0.010(13) 0.038(16) -0.013(19)
C80 0.37(5) 0.28(3) 0.069(12) -0.075(15) -0.016(19) -0.07(3)
C81 0.127(14) 0.054(8) 0.164(15) -0.030(9) 0.060(12) -0.010(9)
C82 0.098(12) 0.152(13) 0.084(9) -0.071(9) 0.008(9) -0.026(11)
C83 0.103(11) 0.178(16) 0.106(10) -0.075(10) -0.079(9) 0.020(12)
C84 0.123(11) 0.23(2) 0.083(11) -0.028(13) 0.044(10) 0.015(13)
C85 0.067(10) 0.70(5) 0.134(16) 0.14(3) 0.056(11) 0.036(17)
C86 0.068(15) 0.64(6) 0.20(2) -0.18(3) -0.041(16) 0.06(3)
C87 0.112(15) 0.136(13) 0.132(13) 0.080(10) 0.018(12) 0.012(12)
C88 0.333(17) 0.26(3) 0.40(2) 0.01(2) 0.335(14) 0.06(2)
C89 0.091(15) 0.34(4) 0.35(4) -0.05(3) -0.07(2) -0.08(2)
C90 0.085(13) 1.02(5) 0.46(3) 0.58(3) 0.136(15) 0.21(2)

loop_
_atom_type_symbol
_atom_type_description
_atom_type_scat_dispersion_real
_atom_type_scat_dispersion_imag
_atom_type_scat_source
C C 0.0033 0.0016 'International Tables Vol C Tables 4.2.6.8 and 6.1.1.4'
H H 0.0000 0.0000 'International Tables Vol C Tables 4.2.6.8 and 6.1.1.4'
N N 0.0061 0.0033 'International Tables Vol C Tables 4.2.6.8 and 6.1.1.4'
O O 0.0106 0.0060 'International Tables Vol C Tables 4.2.6.8 and 6.1.1.4'
Mo Mo -1.6832 0.6857 'International Tables Vol C Tables 4.2.6.8 and 6.1.1.4'
Fe Fe 0.3463 0.8444 'International Tables Vol C Tables 4.2.6.8 and 6.1.1.4'

loop_
_geom_angle_atom_site_label_1
_geom_angle_atom_site_label_2
_geom_angle_atom_site_label_3
_geom_angle
O3 Mo1 O4 102.9(4)
O3 Mo1 O5 102.4(4)
O4 Mo1 O5 86.6(3)
O3 Mo1 O6 104.7(4)
O4 Mo1 O6 89.4(3)
O5 Mo1 O6 152.7(3)
O3 Mo1 O2 99.9(4)
O4 Mo1 O2 157.2(3)
O5 Mo1 O2 90.0(4)
O6 Mo1 O2 83.3(3)
O3 Mo1 O1 177.0(4)
O4 Mo1 O1 80.0(3)
O5 Mo1 O1 78.0(3)
O6 Mo1 O1 74.7(3)
O2 Mo1 O1 77.2(3)
O7 Mo2 O9 106.0(4)
O7 Mo2 O11 99.5(4)
O9 Mo2 O11 154.5(3)
O7 Mo2 O2 99.8(4)
O9 Mo2 O2 89.1(3)
O11 Mo2 O2 86.6(4)
O7 Mo2 O8 102.3(4)
O9 Mo2 O8 89.4(3)
O11 Mo2 O8 85.0(3)
O2 Mo2 O8 157.3(4)
O7 Mo2 O1 175.3(4)
O9 Mo2 O1 78.7(3)
O11 Mo2 O1 75.8(3)
O2 Mo2 O1 79.8(3)
O8 Mo2 O1 77.8(3)
O12 Mo3 O14 102.4(4)
O12 Mo3 O13 103.3(5)
O14 Mo3 O13 86.5(4)
O12 Mo3 O15 104.4(4)
O14 Mo3 O15 152.8(3)
O13 Mo3 O15 83.4(4)
O12 Mo3 O8 100.4(5)
O14 Mo3 O8 90.3(4)
O13 Mo3 O8 156.1(3)
O15 Mo3 O8 89.0(4)
O12 Mo3 O1 178.3(4)
O14 Mo3 O1 77.2(3)
O13 Mo3 O1 78.3(3)
O15 Mo3 O1 76.1(3)
O8 Mo3 O1 77.9(3)
O16 Mo4 O17 104.0(4)
O16 Mo4 O10 101.7(4)
O17 Mo4 O10 154.2(3)
O16 Mo4 O13 103.0(4)
O17 Mo4 O13 85.5(3)
O10 Mo4 O13 90.9(4)
O16 Mo4 O4 102.7(4)
O17 Mo4 O4 88.4(3)
O10 Mo4 O4 83.8(3)
O13 Mo4 O4 154.3(3)
O16 Mo4 O1 179.8(4)
O17 Mo4 O1 76.0(3)
O10 Mo4 O1 78.4(3)
O13 Mo4 O1 76.8(3)
O4 Mo4 O1 77.5(3)
O18 Mo5 O5 101.3(4)
O18 Mo5 O10 99.1(5)
O5 Mo5 O10 84.8(3)
O18 Mo5 O14 105.4(4)
O5 Mo5 O14 153.1(3)
O10 Mo5 O14 87.5(3)
O18 Mo5 O9 107.1(5)
O5 Mo5 O9 86.8(3)
O10 Mo5 O9 153.6(3)
O14 Mo5 O9 88.8(3)
O18 Mo5 O1 177.3(5)
O5 Mo5 O1 77.6(3)
O10 Mo5 O1 78.4(3)
O14 Mo5 O1 75.6(2)
O9 Mo5 O1 75.4(2)
O19 Mo6 O6 101.0(4)
O19 Mo6 O11 105.1(5)
O6 Mo6 O11 87.3(4)
O19 Mo6 O17 100.4(5)
O6 Mo6 O17 89.0(3)
O11 Mo6 O17 154.5(3)
O19 Mo6 O15 103.6(4)
O6 Mo6 O15 155.2(3)
O11 Mo6 O15 88.7(4)
O17 Mo6 O15 84.2(3)
O19 Mo6 O1 178.2(4)
O6 Mo6 O1 77.9(3)
O11 Mo6 O1 76.4(3)
O17 Mo6 O1 78.1(2)
O15 Mo6 O1 77.3(3)
Mo6 O1 Mo2 91.6(2)
Mo6 O1 Mo1 91.4(2)
Mo2 O1 Mo1 91.3(2)
Mo6 O1 Mo3 90.5(2)
Mo2 O1 Mo3 90.4(2)
Mo1 O1 Mo3 177.4(3)
Mo6 O1 Mo5 178.4(3)
Mo2 O1 Mo5 90.0(2)
Mo1 O1 Mo5 88.9(2)
Mo3 O1 Mo5 89.2(2)
Mo6 O1 Mo4 90.1(2)
Mo2 O1 Mo4 178.2(4)
Mo1 O1 Mo4 89.4(2)
Mo3 O1 Mo4 88.8(2)
Mo5 O1 Mo4 88.3(2)
Mo2 O2 Mo1 111.5(4)
Mo1 O4 Mo4 113.2(3)
Mo5 O5 Mo1 115.5(4)
Mo6 O6 Mo1 115.9(4)
Mo3 O8 Mo2 113.8(4)
Mo2 O9 Mo5 115.9(3)
Mo4 O10 Mo5 114.7(4)
Mo6 O11 Mo2 116.2(4)
Mo3 O13 Mo4 115.9(4)
Mo3 O14 Mo5 118.0(4)
Mo3 O15 Mo6 116.0(4)
Mo6 O17 Mo4 115.8(3)
O22 Mo7 O25 102.6(4)
O22 Mo7 O24 101.7(4)
O25 Mo7 O24 155.7(3)
O22 Mo7 O23 102.6(3)
O25 Mo7 O23 87.0(3)
O24 Mo7 O23 87.5(3)
O22 Mo7 O21 101.2(3)
O25 Mo7 O21 88.6(3)
O24 Mo7 O21 87.0(3)
O23 Mo7 O21 156.2(3)
O22 Mo7 O20 178.6(3)
O25 Mo7 O20 77.9(3)
O24 Mo7 O20 77.8(3)
O23 Mo7 O20 78.7(3)
O21 Mo7 O20 77.5(3)
O26 Mo8 O29 103.1(4)
O26 Mo8 O28 104.2(4)
O29 Mo8 O28 152.7(3)
O26 Mo8 O23 100.6(4)
O29 Mo8 O23 88.5(4)
O28 Mo8 O23 85.1(4)
O26 Mo8 O27 103.7(4)
O29 Mo8 O27 87.2(3)
O28 Mo8 O27 87.8(4)
O23 Mo8 O27 155.7(3)
O26 Mo8 O20 179.1(4)
O29 Mo8 O20 76.9(3)
O28 Mo8 O20 75.8(3)
O23 Mo8 O20 78.4(3)
O27 Mo8 O20 77.3(3)
O31 Mo9 O32 101.7(4)
O31 Mo9 O27 103.4(4)
O32 Mo9 O27 154.8(3)
O31 Mo9 O33 100.1(4)
O32 Mo9 O33 87.4(3)
O27 Mo9 O33 85.8(3)
O31 Mo9 O30 106.3(4)
O32 Mo9 O30 87.1(3)
O27 Mo9 O30 88.2(3)
O33 Mo9 O30 153.6(3)
O31 Mo9 O20 176.5(4)
O32 Mo9 O20 77.0(3)
O27 Mo9 O20 77.8(3)
O33 Mo9 O20 76.7(3)
O30 Mo9 O20 76.9(3)
O34 Mo10 O35 102.4(4)
O34 Mo10 O21 101.0(4)
O35 Mo10 O21 88.1(3)
O34 Mo10 O36 104.4(4)
O35 Mo10 O36 153.2(3)
O21 Mo10 O36 86.9(3)
O34 Mo10 O32 102.9(4)
O35 Mo10 O32 88.7(3)
O21 Mo10 O32 156.1(3)
O36 Mo10 O32 85.4(3)
O34 Mo10 O20 179.9(4)
O35 Mo10 O20 77.5(3)
O21 Mo10 O20 79.1(3)
O36 Mo10 O20 75.6(3)
O32 Mo10 O20 77.0(3)
O37 Mo11 O28 102.7(4)
O37 Mo11 O30 101.6(5)
O28 Mo11 O30 89.9(4)
O37 Mo11 O24 102.7(5)
O28 Mo11 O24 86.6(4)
O30 Mo11 O24 155.6(3)
O37 Mo11 O35 105.2(4)
O28 Mo11 O35 152.1(3)
O30 Mo11 O35 85.2(3)
O24 Mo11 O35 86.6(3)
O37 Mo11 O20 179.4(4)
O28 Mo11 O20 76.9(3)
O30 Mo11 O20 78.0(2)
O24 Mo11 O20 77.8(3)
O35 Mo11 O20 75.2(3)
O38 Mo12 O36 104.8(4)
O38 Mo12 O33 103.1(5)
O36 Mo12 O33 88.4(3)
O38 Mo12 O29 101.3(5)
O36 Mo12 O29 153.9(3)
O33 Mo12 O29 86.3(4)
O38 Mo12 O25 100.8(5)
O36 Mo12 O25 88.0(3)
O33 Mo12 O25 155.9(3)
O29 Mo12 O25 86.5(3)
O38 Mo12 O20 178.3(5)
O36 Mo12 O20 76.1(2)
O33 Mo12 O20 78.3(3)
O29 Mo12 O20 77.8(3)
O25 Mo12 O20 77.7(2)
Mo10 O20 Mo12 91.1(2)
Mo10 O20 Mo7 90.5(2)
Mo12 O20 Mo7 90.2(2)
Mo10 O20 Mo11 90.1(2)
Mo12 O20 Mo11 178.8(3)
Mo7 O20 Mo11 89.7(2)
Mo10 O20 Mo9 90.1(2)
Mo12 O20 Mo9 90.0(2)
Mo7 O20 Mo9 179.3(3)
Mo11 O20 Mo9 90.1(2)
Mo10 O20 Mo8 179.7(3)
Mo12 O20 Mo8 89.2(2)
Mo7 O20 Mo8 89.5(2)
Mo11 O20 Mo8 89.6(2)
Mo9 O20 Mo8 89.9(2)
Mo10 O21 Mo7 112.8(4)
Mo8 O23 Mo7 113.4(4)
Mo11 O24 Mo7 114.7(4)
Mo7 O25 Mo12 114.1(3)
Mo9 O27 Mo8 115.0(3)
Mo11 O28 Mo8 117.7(4)
Mo12 O29 Mo8 116.1(4)
Mo11 O30 Mo9 115.0(3)
Mo9 O32 Mo10 115.9(4)
Mo12 O33 Mo9 115.0(4)
Mo10 O35 Mo11 117.2(4)
Mo12 O36 Mo10 117.2(3)
O41 Mo13 O44 102.9(4)
O41 Mo13 O40 104.6(3)
O44 Mo13 O40 88.3(4)
O41 Mo13 O43 104.5(4)
O44 Mo13 O43 152.4(3)
O40 Mo13 O43 87.2(3)
O41 Mo13 O42 101.0(4)
O44 Mo13 O42 85.7(4)
O40 Mo13 O42 154.4(3)
O43 Mo13 O42 86.6(4)
O41 Mo13 O39 176.7(4)
O44 Mo13 O39 76.4(3)
O40 Mo13 O39 78.6(3)
O43 Mo13 O39 76.0(3)
O42 Mo13 O39 75.8(3)
O45 Mo14 O48 103.8(4)
O45 Mo14 O42 104.1(4)
O48 Mo14 O42 87.9(3)
O45 Mo14 O47 104.0(4)
O48 Mo14 O47 152.2(4)
O42 Mo14 O47 87.8(3)
O45 Mo14 O46 101.1(4)
O48 Mo14 O46 85.7(3)
O42 Mo14 O46 154.8(3)
O47 Mo14 O46 86.5(3)
O45 Mo14 O39 179.1(4)
O48 Mo14 O39 76.5(3)
O42 Mo14 O39 76.8(3)
O47 Mo14 O39 75.7(3)
O46 Mo14 O39 78.0(3)
O49 Mo15 O52 105.4(4)
O49 Mo15 O46 102.3(4)
O52 Mo15 O46 87.1(4)
O49 Mo15 O51 101.8(4)
O52 Mo15 O51 152.8(3)
O46 Mo15 O51 87.4(4)
O49 Mo15 O50 104.3(4)
O52 Mo15 O50 86.9(4)
O46 Mo15 O50 153.4(3)
O51 Mo15 O50 86.2(4)
O49 Mo15 O39 178.1(4)
O52 Mo15 O39 76.3(3)
O46 Mo15 O39 76.9(3)
O51 Mo15 O39 76.5(3)
O50 Mo15 O39 76.5(3)
O53 Mo16 O50 102.0(4)
O53 Mo16 O54 104.3(4)
O50 Mo16 O54 86.7(4)
O53 Mo16 O40 103.3(4)
O50 Mo16 O40 154.7(3)
O54 Mo16 O40 86.2(3)
O53 Mo16 O55 104.7(4)
O50 Mo16 O55 85.3(3)
O54 Mo16 O55 151.0(3)
O40 Mo16 O55 89.2(3)
O53 Mo16 O39 179.5(4)
O50 Mo16 O39 78.2(3)
O54 Mo16 O39 75.3(3)
O40 Mo16 O39 76.5(3)
O55 Mo16 O39 75.7(3)
O56 Mo17 O47 104.5(5)
O56 Mo17 O43 103.0(4)
O47 Mo17 O43 86.7(3)
O56 Mo17 O54 103.9(5)
O47 Mo17 O54 151.7(4)
O43 Mo17 O54 86.7(3)
O56 Mo17 O51 102.5(4)
O47 Mo17 O51 86.9(3)
O43 Mo17 O51 154.4(4)
O54 Mo17 O51 87.3(4)
O56 Mo17 O39 178.9(4)
O47 Mo17 O39 75.5(3)
O43 Mo17 O39 75.9(3)
O54 Mo17 O39 76.2(3)
O51 Mo17 O39 78.5(3)
O57 Mo18 O55 104.3(5)
O57 Mo18 O52 104.6(4)
O55 Mo18 O52 85.6(3)
O57 Mo18 O44 103.5(4)
O55 Mo18 O44 89.4(3)
O52 Mo18 O44 151.8(3)
O57 Mo18 O48 102.7(5)
O55 Mo18 O48 152.9(3)
O52 Mo18 O48 85.4(3)
O44 Mo18 O48 86.6(3)
O57 Mo18 O39 177.3(4)
O55 Mo18 O39 78.2(3)
O52 Mo18 O39 76.6(3)
O44 Mo18 O39 75.3(3)
O48 Mo18 O39 74.8(3)
Mo14 O39 Mo13 91.7(3)
Mo14 O39 Mo17 91.5(3)
Mo13 O39 Mo17 91.0(3)
Mo14 O39 Mo18 90.9(3)
Mo13 O39 Mo18 90.4(3)
Mo17 O39 Mo18 177.2(4)
Mo14 O39 Mo15 90.4(3)
Mo13 O39 Mo15 177.7(4)
Mo17 O39 Mo15 89.8(3)
Mo18 O39 Mo15 88.7(3)
Mo14 O39 Mo16 178.8(4)
Mo13 O39 Mo16 89.2(3)
Mo17 O39 Mo16 89.3(3)
Mo18 O39 Mo16 88.3(3)
Mo15 O39 Mo16 88.7(3)
Mo13 O40 Mo16 115.7(4)
Mo14 O42 Mo13 115.7(4)
Mo17 O43 Mo13 117.0(4)
Mo13 O44 Mo18 117.8(4)
Mo15 O46 Mo14 114.6(4)
Mo17 O47 Mo14 117.3(4)
Mo14 O48 Mo18 117.8(4)
Mo16 O50 Mo15 116.5(4)
Mo17 O51 Mo15 115.2(4)
Mo15 O52 Mo18 118.4(4)
Mo16 O54 Mo17 119.2(4)
Mo18 O55 Mo16 117.7(3)
C9 Fe1 C4 127.5(6)
C9 Fe1 C7 69.0(6)
C4 Fe1 C7 117.1(6)
C9 Fe1 C5 109.3(6)
C4 Fe1 C5 42.7(6)
C7 Fe1 C5 154.8(6)
C9 Fe1 C6 69.4(5)
C4 Fe1 C6 151.2(6)
C7 Fe1 C6 41.3(5)
C5 Fe1 C6 163.5(6)
C9 Fe1 C8 40.2(6)
C4 Fe1 C8 108.6(6)
C7 Fe1 C8 39.9(5)
C5 Fe1 C8 122.6(6)
C6 Fe1 C8 67.7(5)
C9 Fe1 C2 156.2(6)
C4 Fe1 C2 68.5(6)
C7 Fe1 C2 123.0(6)
C5 Fe1 C2 69.1(6)
C6 Fe1 C2 105.1(5)
C8 Fe1 C2 160.7(6)
C9 Fe1 C1 124.0(6)
C4 Fe1 C1 69.5(6)
C7 Fe1 C1 159.6(6)
C5 Fe1 C1 42.1(6)
C6 Fe1 C1 124.1(6)
C8 Fe1 C1 159.8(6)
C2 Fe1 C1 38.9(6)
C9 Fe1 C10 41.1(5)
C4 Fe1 C10 166.1(5)
C7 Fe1 C10 69.4(5)
C5 Fe1 C10 126.9(5)
C6 Fe1 C10 41.4(5)
C8 Fe1 C10 67.8(5)
C2 Fe1 C10 119.6(5)
C1 Fe1 C10 109.0(5)
C9 Fe1 C3 162.1(7)
C4 Fe1 C3 35.8(7)
C7 Fe1 C3 110.3(7)
C5 Fe1 C3 63.3(7)
C6 Fe1 C3 122.6(7)
C8 Fe1 C3 128.0(6)
C2 Fe1 C3 39.6(6)
C1 Fe1 C3 62.6(6)
C10 Fe1 C3 156.5(6)
C11 N1 C12 115.4(9)
C11 N1 C13 104.1(10)
C12 N1 C13 106.1(10)
C11 N1 C14 111.6(9)
C12 N1 C14 109.2(10)
C13 N1 C14 110.0(10)
C2 C1 C5 109.4(13)
C2 C1 Fe1 70.4(9)
C5 C1 Fe1 67.9(8)
C2 C1 H1 125.2
C5 C1 H1 125.2
Fe1 C1 H1 125.2
C1 C2 C3 102.0(15)
C1 C2 Fe1 70.7(8)
C3 C2 Fe1 71.3(8)
C1 C2 H2 128.6
C3 C2 H2 128.6
Fe1 C2 H2 128.6
C4 C3 C2 118.3(16)
C4 C3 Fe1 68.7(10)
C2 C3 Fe1 69.1(8)
C4 C3 H3 119.7
C2 C3 H3 119.7
Fe1 C3 H3 119.7
C3 C4 C5 104.3(13)
C3 C4 Fe1 75.5(10)
C5 C4 Fe1 69.5(9)
C3 C4 H4 127.4
C5 C4 H4 127.4
Fe1 C4 H4 127.4
C4 C5 C1 104.1(13)
C4 C5 Fe1 67.8(8)
C1 C5 Fe1 70.0(9)
C4 C5 H5 127.9
C1 C5 H5 127.9
Fe1 C5 H5 127.9
C7 C6 C10 107.3(10)
C7 C6 Fe1 68.1(7)
C10 C6 Fe1 70.2(7)
C7 C6 H6 126.3
C10 C6 H6 126.3
Fe1 C6 H6 126.3
C8 C7 C6 108.3(12)
C8 C7 Fe1 71.8(8)
C6 C7 Fe1 70.7(7)
C8 C7 H7 125.8
C6 C7 H7 125.8
Fe1 C7 H7 125.8
C9 C8 C7 108.5(13)
C9 C8 Fe1 66.4(8)
C7 C8 Fe1 68.2(8)
C9 C8 H8 125.6
C7 C8 H8 125.6
Fe1 C8 H8 125.6
C8 C9 C10 110.0(12)
C8 C9 Fe1 73.4(9)
C10 C9 Fe1 73.3(7)
C8 C9 H9 124.9
C10 C9 H9 124.9
Fe1 C9 H9 124.9
C9 C10 C6 105.2(10)
C9 C10 C11 130.5(10)
C6 C10 C11 122.7(9)
C9 C10 Fe1 65.6(7)
C6 C10 Fe1 68.4(7)
C11 C10 Fe1 119.0(7)
N1 C11 C10 107.2(9)
N1 C11 H11A 110.3
C10 C11 H11A 110.3
N1 C11 H11B 110.3
C10 C11 H11B 110.3
H11A C11 H11B 108.5
N1 C12 H12A 109.5
N1 C12 H12B 109.5
H12A C12 H12B 109.5
N1 C12 H12C 109.5
H12A C12 H12C 109.5
H12B C12 H12C 109.5
N1 C13 H13A 109.5
N1 C13 H13B 109.5
H13A C13 H13B 109.5
N1 C13 H13C 109.5
H13A C13 H13C 109.5
H13B C13 H13C 109.5
N1 C14 H14A 109.5
N1 C14 H14B 109.5
H14A C14 H14B 109.5
N1 C14 H14C 109.5
H14A C14 H14C 109.5
H14B C14 H14C 109.5
C17 Fe2 C20 161.7(6)
C17 Fe2 C18 38.9(6)
C20 Fe2 C18 156.8(6)
C17 Fe2 C24 156.7(6)
C20 Fe2 C24 40.6(5)
C18 Fe2 C24 123.2(5)
C17 Fe2 C23 121.5(6)
C20 Fe2 C23 68.5(5)
C18 Fe2 C23 111.1(6)
C24 Fe2 C23 41.7(5)
C17 Fe2 C22 108.7(6)
C20 Fe2 C22 68.3(6)
C18 Fe2 C22 127.1(6)
C24 Fe2 C22 68.6(5)
C23 Fe2 C22 39.5(5)
C17 Fe2 C16 39.3(6)
C20 Fe2 C16 125.2(5)
C18 Fe2 C16 65.7(6)
C24 Fe2 C16 162.4(5)
C23 Fe2 C16 154.2(6)
C22 Fe2 C16 120.1(7)
C17 Fe2 C19 64.9(6)
C20 Fe2 C19 123.8(6)
C18 Fe2 C19 36.5(7)
C24 Fe2 C19 109.5(5)
C23 Fe2 C19 126.2(6)
C22 Fe2 C19 160.4(7)
C16 Fe2 C19 67.7(7)
C17 Fe2 C21 126.6(7)
C20 Fe2 C21 39.7(6)
C18 Fe2 C21 163.0(7)
C24 Fe2 C21 67.2(6)
C23 Fe2 C21 66.5(6)
C22 Fe2 C21 40.3(6)
C16 Fe2 C21 108.6(6)
C19 Fe2 C21 158.5(7)
C17 Fe2 C15 67.6(7)
C20 Fe2 C15 107.7(6)
C18 Fe2 C15 65.0(7)
C24 Fe2 C15 124.0(6)
C23 Fe2 C15 161.9(6)
C22 Fe2 C15 157.3(7)
C16 Fe2 C15 42.5(7)
C19 Fe2 C15 40.1(7)
C21 Fe2 C15 122.6(7)
C25 N2 C26 115.4(11)
C25 N2 C28 113.4(11)
C26 N2 C28 107.1(11)
C25 N2 C27 110.1(10)
C26 N2 C27 107.8(11)
C28 N2 C27 102.1(10)
C19 C15 C16 103.5(13)
C19 C15 Fe2 69.1(9)
C16 C15 Fe2 67.9(9)
C19 C15 H15 128.2
C16 C15 H15 128.2
Fe2 C15 H15 128.2
C17 C16 C15 104.1(14)
C17 C16 Fe2 66.8(9)
C15 C16 Fe2 69.6(10)
C17 C16 H16 127.9
C15 C16 H16 127.9
Fe2 C16 H16 127.9
C18 C17 C16 109.9(16)
C18 C17 Fe2 70.7(10)
C16 C17 Fe2 73.8(11)
C18 C17 H17 125.0
C16 C17 H17 125.0
Fe2 C17 H17 125.0
C19 C18 C17 114.1(18)
C19 C18 Fe2 75.5(11)
C17 C18 Fe2 70.4(10)
C19 C18 H18 122.9
C17 C18 H18 122.9
Fe2 C18 H18 122.9
C18 C19 C15 108.4(15)
C18 C19 Fe2 67.9(9)
C15 C19 Fe2 70.8(9)
C18 C19 H19 125.8
C15 C19 H19 125.8
Fe2 C19 H19 125.8
C21 C20 C24 109.6(11)
C21 C20 Fe2 73.9(10)
C24 C20 Fe2 70.8(7)
C21 C20 H20 125.1
C24 C20 H20 125.1
Fe2 C20 H20 125.1
C20 C21 C22 107.8(13)
C20 C21 Fe2 66.4(9)
C22 C21 Fe2 68.7(8)
C20 C21 H21 126.0
C22 C21 H21 126.0
Fe2 C21 H21 126.0
C23 C22 C21 107.3(13)
C23 C22 Fe2 69.3(7)
C21 C22 Fe2 71.1(9)
C23 C22 H22 126.3
C21 C22 H22 126.3
Fe2 C22 H22 126.3
C22 C23 C24 109.0(11)
C22 C23 Fe2 71.3(8)
C24 C23 Fe2 68.7(7)
C22 C23 H23 125.5
C24 C23 H23 125.5
Fe2 C23 H23 125.5
C20 C24 C23 106.0(10)
C20 C24 C25 132.1(10)
C23 C24 C25 121.9(10)
C20 C24 Fe2 68.6(8)
C23 C24 Fe2 69.6(7)
C25 C24 Fe2 126.1(7)
N2 C25 C24 115.0(11)
N2 C25 H25A 108.5
C24 C25 H25A 108.5
N2 C25 H25B 108.5
C24 C25 H25B 108.5
H25A C25 H25B 107.5
N2 C26 H26A 109.5
N2 C26 H26B 109.5
H26A C26 H26B 109.5
N2 C26 H26C 109.5
H26A C26 H26C 109.5
H26B C26 H26C 109.5
N2 C27 H27A 109.5
N2 C27 H27B 109.5
H27A C27 H27B 109.5
N2 C27 H27C 109.5
H27A C27 H27C 109.5
H27B C27 H27C 109.5
N2 C28 H28A 109.5
N2 C28 H28B 109.5
H28A C28 H28B 109.5
N2 C28 H28C 109.5
H28A C28 H28C 109.5
H28B C28 H28C 109.5
C35 Fe3 C31 108.7(9)
C35 Fe3 C36 39.7(7)
C31 Fe3 C36 117.6(8)
C35 Fe3 C34 41.8(7)
C31 Fe3 C34 126.7(7)
C36 Fe3 C34 70.5(6)
C35 Fe3 C38 70.5(7)
C31 Fe3 C38 164.1(7)
C36 Fe3 C38 72.5(6)
C34 Fe3 C38 42.2(5)
C35 Fe3 C33 161.5(7)
C31 Fe3 C33 66.7(7)
C36 Fe3 C33 124.9(6)
C34 Fe3 C33 155.4(6)
C38 Fe3 C33 119.1(5)
C35 Fe3 C32 124.9(8)
C31 Fe3 C32 38.0(7)
C36 Fe3 C32 106.3(7)
C34 Fe3 C32 162.0(7)
C38 Fe3 C32 155.2(5)
C33 Fe3 C32 40.5(6)
C35 Fe3 C29 159.8(7)
C31 Fe3 C29 69.1(7)
C36 Fe3 C29 159.8(6)
C34 Fe3 C29 122.3(6)
C38 Fe3 C29 105.9(5)
C33 Fe3 C29 37.5(6)
C32 Fe3 C29 66.4(6)
C35 Fe3 C30 125.6(8)
C31 Fe3 C30 44.5(8)
C36 Fe3 C30 158.3(8)
C34 Fe3 C30 108.6(7)
C38 Fe3 C30 122.3(7)
C33 Fe3 C30 64.7(7)
C32 Fe3 C30 67.4(7)
C29 Fe3 C30 38.6(7)
C35 Fe3 C37 67.1(7)
C31 Fe3 C37 154.5(7)
C36 Fe3 C37 42.6(6)
C34 Fe3 C37 68.1(6)
C38 Fe3 C37 40.8(5)
C33 Fe3 C37 108.8(6)
C32 Fe3 C37 122.2(6)
C29 Fe3 C37 123.7(6)
C30 Fe3 C37 158.5(7)
C40 N3 C39 112.2(10)
C40 N3 C41 110.6(11)
C39 N3 C41 111.9(10)
C40 N3 C42 111.0(12)
C39 N3 C42 104.4(11)
C41 N3 C42 106.5(11)
C33 C29 C30 109.3(17)
C33 C29 Fe3 69.6(10)
C30 C29 Fe3 70.5(12)
C33 C29 H29 125.3
C30 C29 H29 125.3
Fe3 C29 H29 125.3
C29 C30 C31 104.3(16)
C29 C30 Fe3 70.9(11)
C31 C30 Fe3 64.2(10)
C29 C30 H30 127.8
C31 C30 H30 127.8
Fe3 C30 H30 127.8
C32 C31 C30 106.9(15)
C32 C31 Fe3 74.2(10)
C30 C31 Fe3 71.3(10)
C32 C31 H31 126.3
C30 C31 H31 126.3
Fe3 C31 H31 126.3
C31 C32 C33 107.9(16)
C31 C32 Fe3 67.8(10)
C33 C32 Fe3 69.4(9)
C31 C32 H32 126.0
C33 C32 H32 126.0
Fe3 C32 H32 126.0
C29 C33 C32 111.1(15)
C29 C33 Fe3 72.9(11)
C32 C33 Fe3 70.1(9)
C29 C33 H33 124.4
C32 C33 H33 124.4
Fe3 C33 H33 124.4
C35 C34 C38 106.0(13)
C35 C34 Fe3 66.9(10)
C38 C34 Fe3 68.9(8)
C35 C34 H34 127.0
C38 C34 H34 127.0
Fe3 C34 H34 127.0
C36 C35 C34 113.8(16)
C36 C35 Fe3 71.3(9)
C34 C35 Fe3 71.3(9)
C36 C35 H35 123.1
C34 C35 H35 123.1
Fe3 C35 H35 123.1
C35 C36 C37 105.0(14)
C35 C36 Fe3 69.0(9)
C37 C36 Fe3 72.7(8)
C35 C36 H36 127.3
C37 C36 H36 127.3
Fe3 C36 H36 127.3
C38 C37 C36 108.1(12)
C38 C37 Fe3 66.5(8)
C36 C37 Fe3 64.7(8)
C38 C37 H37 125.4
C36 C37 H37 125.4
Fe3 C37 H37 125.4
C39 C38 C37 125.7(10)
C39 C38 C34 128.3(10)
C37 C38 C34 106.0(12)
C39 C38 Fe3 123.6(9)
C37 C38 Fe3 72.7(8)
C34 C38 Fe3 68.9(9)
C38 C39 N3 111.6(10)
C38 C39 H39A 109.3
N3 C39 H39A 109.3
C38 C39 H39B 109.3
N3 C39 H39B 109.3
H39A C39 H39B 108.0
N3 C40 H40A 109.5
N3 C40 H40B 109.5
H40A C40 H40B 109.5
N3 C40 H40C 109.5
H40A C40 H40C 109.5
H40B C40 H40C 109.5
N3 C41 H41A 109.5
N3 C41 H41B 109.5
H41A C41 H41B 109.5
N3 C41 H41C 109.5
H41A C41 H41C 109.5
H41B C41 H41C 109.5
N3 C42 H42A 109.5
N3 C42 H42B 109.5
H42A C42 H42B 109.5
N3 C42 H42C 109.5
H42A C42 H42C 109.5
H42B C42 H42C 109.5
C51 N4 C43 107.3(9)
C51 N4 C55 113.3(9)
C43 N4 C55 109.9(9)
C51 N4 C47 109.9(9)
C43 N4 C47 109.0(9)
C55 N4 C47 107.2(9)
N4 C43 C44 113.4(9)
N4 C43 H43A 108.9
C44 C43 H43A 108.9
N4 C43 H43B 108.9
C44 C43 H43B 108.9
H43A C43 H43B 107.7
C45 C44 C43 109.5(12)
C45 C44 H44A 109.8
C43 C44 H44A 109.8
C45 C44 H44B 109.8
C43 C44 H44B 109.8
H44A C44 H44B 108.2
C44 C45 C46 114.1(13)
C44 C45 H45A 108.7
C46 C45 H45A 108.7
C44 C45 H45B 108.7
C46 C45 H45B 108.7
H45A C45 H45B 107.6
C45 C46 H46A 109.5
C45 C46 H46B 109.5
H46A C46 H46B 109.5
C45 C46 H46C 109.5
H46A C46 H46C 109.5
H46B C46 H46C 109.5
C48 C47 N4 106.8(11)
C48 C47 H47A 110.4
N4 C47 H47A 110.4
C48 C47 H47B 110.4
N4 C47 H47B 110.4
H47A C47 H47B 108.6
C47 C48 C49 100.4(12)
C47 C48 H48A 111.7
C49 C48 H48A 111.7
C47 C48 H48B 111.7
C49 C48 H48B 111.7
H48A C48 H48B 109.5
C50 C49 C48 117.1(15)
C50 C49 H49A 108.0
C48 C49 H49A 108.0
C50 C49 H49B 108.0
C48 C49 H49B 108.0
H49A C49 H49B 107.3
C49 C50 H50A 109.5
C49 C50 H50B 109.5
H50A C50 H50B 109.5
C49 C50 H50C 109.5
H50A C50 H50C 109.5
H50B C50 H50C 109.5
N4 C51 C52 112.1(9)
N4 C51 H51A 109.2
C52 C51 H51A 109.2
N4 C51 H51B 109.2
C52 C51 H51B 109.2
H51A C51 H51B 107.9
C51 C52 C53 107.6(10)
C51 C52 H52A 110.2
C53 C52 H52A 110.2
C51 C52 H52B 110.2
C53 C52 H52B 110.2
H52A C52 H52B 108.5
C54 C53 C52 109.3(14)
C54 C53 H53A 109.8
C52 C53 H53A 109.8
C54 C53 H53B 109.8
C52 C53 H53B 109.8
H53A C53 H53B 108.3
C53 C54 H54A 109.5
C53 C54 H54B 109.5
H54A C54 H54B 109.5
C53 C54 H54C 109.5
H54A C54 H54C 109.5
H54B C54 H54C 109.5
N4 C55 C56 115.1(10)
N4 C55 H55A 108.5
C56 C55 H55A 108.5
N4 C55 H55B 108.5
C56 C55 H55B 108.5
H55A C55 H55B 107.5
C55 C56 C57 106.5(11)
C55 C56 H56A 110.4
C57 C56 H56A 110.4
C55 C56 H56B 110.4
C57 C56 H56B 110.4
H56A C56 H56B 108.6
C58 C57 C56 119.2(16)
C58 C57 H57A 107.5
C56 C57 H57A 107.5
C58 C57 H57B 107.5
C56 C57 H57B 107.5
H57A C57 H57B 107.0
C57 C58 H58A 109.5
C57 C58 H58B 109.5
H58A C58 H58B 109.5
C57 C58 H58C 109.5
H58A C58 H58C 109.5
H58B C58 H58C 109.5
C63 N5 C71 109.5(10)
C63 N5 C67 103.9(8)
C71 N5 C67 109.5(10)
C63 N5 C59 110.2(9)
C71 N5 C59 112.0(10)
C67 N5 C59 111.4(9)
C60 C59 N5 115.4(12)
C60 C59 H59A 108.4
N5 C59 H59A 108.4
C60 C59 H59B 108.4
N5 C59 H59B 108.4
H59A C59 H59B 107.5
C59 C60 C61 108.0(12)
C59 C60 H60A 110.1
C61 C60 H60A 110.1
C59 C60 H60B 110.1
C61 C60 H60B 110.1
H60A C60 H60B 108.4
C60 C61 C62 108.0(12)
C60 C61 H61A 110.1
C62 C61 H61A 110.1
C60 C61 H61B 110.1
C62 C61 H61B 110.1
H61A C61 H61B 108.4
C61 C62 H62A 109.5
C61 C62 H62B 109.5
H62A C62 H62B 109.5
C61 C62 H62C 109.5
H62A C62 H62C 109.5
H62B C62 H62C 109.5
C64 C63 N5 117.6(11)
C64 C63 H63A 107.9
N5 C63 H63A 107.9
C64 C63 H63B 107.9
N5 C63 H63B 107.9
H63A C63 H63B 107.2
C65 C64 C63 113.2(12)
C65 C64 H64A 108.9
C63 C64 H64A 108.9
C65 C64 H64B 108.9
C63 C64 H64B 108.9
H64A C64 H64B 107.7
C64 C65 C66 113.6(14)
C64 C65 H65A 108.8
C66 C65 H65A 108.8
C64 C65 H65B 108.8
C66 C65 H65B 108.8
H65A C65 H65B 107.7
C65 C66 H66A 109.5
C65 C66 H66B 109.5
H66A C66 H66B 109.5
C65 C66 H66C 109.5
H66A C66 H66C 109.5
H66B C66 H66C 109.5
C68 C67 N5 114.3(11)
C68 C67 H67A 108.7
N5 C67 H67A 108.7
C68 C67 H67B 108.7
N5 C67 H67B 108.7
H67A C67 H67B 107.6
C67 C68 C69 112.8(11)
C67 C68 H68A 109.0
C69 C68 H68A 109.0
C67 C68 H68B 109.0
C69 C68 H68B 109.0
H68A C68 H68B 107.8
C70 C69 C68 115.5(15)
C70 C69 H69A 108.4
C68 C69 H69A 108.4
C70 C69 H69B 108.4
C68 C69 H69B 108.4
H69A C69 H69B 107.5
C69 C70 H70A 109.5
C69 C70 H70B 109.5
H70A C70 H70B 109.5
C69 C70 H70C 109.5
H70A C70 H70C 109.5
H70B C70 H70C 109.5
C72 C71 N5 112.1(13)
C72 C71 H71A 109.2
N5 C71 H71A 109.2
C72 C71 H71B 109.2
N5 C71 H71B 109.2
H71A C71 H71B 107.9
C71 C72 C73 99.7(13)
C71 C72 H72A 111.8
C73 C72 H72A 111.8
C71 C72 H72B 111.8
C73 C72 H72B 111.8
H72A C72 H72B 109.6
C74 C73 C72 124.1(15)
C74 C73 H73A 106.3
C72 C73 H73A 106.3
C74 C73 H73B 106.3
C72 C73 H73B 106.3
H73A C73 H73B 106.4
C73 C74 H74A 109.5
C73 C74 H74B 109.5
H74A C74 H74B 109.5
C73 C74 H74C 109.5
H74A C74 H74C 109.5
H74B C74 H74C 109.5
C87 N6 C75 111.0(11)
C87 N6 C83 114.8(12)
C75 N6 C83 109.9(11)
C87 N6 C79 110.1(13)
C75 N6 C79 108.3(12)
C83 N6 C79 102.3(14)
C76 C75 N6 121.2(13)
C76 C75 H75A 107.0
N6 C75 H75A 107.0
C76 C75 H75B 107.0
N6 C75 H75B 107.0
H75A C75 H75B 106.8
C75 C76 C77 111.9(13)
C75 C76 H76A 109.2
C77 C76 H76A 109.2
C75 C76 H76B 109.2
C77 C76 H76B 109.2
H76A C76 H76B 107.9
C78 C77 C76 108.7(15)
C78 C77 H77A 109.9
C76 C77 H77A 109.9
C78 C77 H77B 109.9
C76 C77 H77B 109.9
H77A C77 H77B 108.3
C77 C78 H78A 109.5
C77 C78 H78B 109.5
H78A C78 H78B 109.5
C77 C78 H78C 109.5
H78A C78 H78C 109.5
H78B C78 H78C 109.5
C80 C79 N6 117.6(16)
C80 C79 H79A 107.9
N6 C79 H79A 107.9
C80 C79 H79B 107.9
N6 C79 H79B 107.9
H79A C79 H79B 107.2
C79 C80 C81 107.8(15)
C79 C80 H80A 110.1
C81 C80 H80A 110.1
C79 C80 H80B 110.1
C81 C80 H80B 110.1
H80A C80 H80B 108.5
C82 C81 C80 110.0(17)
C82 C81 H81A 109.7
C80 C81 H81A 109.7
C82 C81 H81B 109.7
C80 C81 H81B 109.7
H81A C81 H81B 108.2
C81 C82 H82A 109.5
C81 C82 H82B 109.5
H82A C82 H82B 109.5
C81 C82 H82C 109.5
H82A C82 H82C 109.5
H82B C82 H82C 109.5
C84 C83 N6 115.1(14)
C84 C83 H83A 108.5
N6 C83 H83A 108.5
C84 C83 H83B 108.5
N6 C83 H83B 108.5
H83A C83 H83B 107.5
C83 C84 C85 134.9(14)
C83 C84 H84A 103.5
C85 C84 H84A 103.5
C83 C84 H84B 103.5
C85 C84 H84B 103.5
H84A C84 H84B 105.3
C86 C85 C84 111.1(12)
C86 C85 H85A 109.4
C84 C85 H85A 109.4
C86 C85 H85B 109.4
C84 C85 H85B 109.4
H85A C85 H85B 108.0
C85 C86 H86A 109.5
C85 C86 H86B 109.5
H86A C86 H86B 109.5
C85 C86 H86C 109.5
H86A C86 H86C 109.5
H86B C86 H86C 109.5
N6 C87 C88 124.7(13)
N6 C87 H87A 106.1
C88 C87 H87A 106.1
N6 C87 H87B 106.1
C88 C87 H87B 106.1
H87A C87 H87B 106.3
C87 C88 C89 109.6(12)
C87 C88 H88A 109.8
C89 C88 H88A 109.8
C87 C88 H88B 109.8
C89 C88 H88B 109.8
H88A C88 H88B 108.2
C90 C89 C88 109.8(12)
C90 C89 H89A 109.7
C88 C89 H89A 109.7
C90 C89 H89B 109.7
C88 C89 H89B 109.7
H89A C89 H89B 108.2
C89 C90 H90A 109.5
C89 C90 H90B 109.5
H90A C90 H90B 109.5
C89 C90 H90C 109.5
H90A C90 H90C 109.5
H90B C90 H90C 109.5

loop_
_geom_bond_atom_site_label_1
_geom_bond_atom_site_label_2
_geom_bond_distance
Mo1 O3 1.669(8)
Mo1 O4 1.924(7)
Mo1 O5 1.941(7)
Mo1 O6 1.991(8)
Mo1 O2 2.041(9)
Mo1 O1 2.295(6)
Mo2 O7 1.755(11)
Mo2 O9 1.880(7)
Mo2 O11 1.921(8)
Mo2 O2 1.921(8)
Mo2 O8 1.985(7)
Mo2 O1 2.286(6)
Mo3 O12 1.681(8)
Mo3 O14 1.879(7)
Mo3 O13 1.904(9)
Mo3 O15 1.916(8)
Mo3 O8 1.923(9)
Mo3 O1 2.328(6)
Mo4 O16 1.732(10)
Mo4 O17 1.929(7)
Mo4 O10 1.938(8)
Mo4 O13 1.958(8)
Mo4 O4 1.988(7)
Mo4 O1 2.349(6)
Mo5 O18 1.684(9)
Mo5 O5 1.901(8)
Mo5 O10 1.943(8)
Mo5 O14 1.946(8)
Mo5 O9 1.982(8)
Mo5 O1 2.343(7)
Mo6 O19 1.637(9)
Mo6 O6 1.858(8)
Mo6 O11 1.920(9)
Mo6 O17 1.924(8)
Mo6 O15 1.931(8)
Mo6 O1 2.264(7)
Mo7 O22 1.789(10)
Mo7 O25 1.933(7)
Mo7 O24 1.939(8)
Mo7 O23 1.958(8)
Mo7 O21 1.994(7)
Mo7 O20 2.310(6)
Mo8 O26 1.674(9)
Mo8 O29 1.920(8)
Mo8 O28 1.931(8)
Mo8 O23 1.946(8)
Mo8 O27 1.956(8)
Mo8 O20 2.327(6)
Mo9 O31 1.729(11)
Mo9 O32 1.910(8)
Mo9 O27 1.936(7)
Mo9 O33 1.963(9)
Mo9 O30 1.969(6)
Mo9 O20 2.320(6)
Mo10 O34 1.655(7)
Mo10 O35 1.859(8)
Mo10 O21 1.931(9)
Mo10 O36 1.937(7)
Mo10 O32 1.943(8)
Mo10 O20 2.293(6)
Mo11 O37 1.658(8)
Mo11 O28 1.891(9)
Mo11 O30 1.920(8)
Mo11 O24 1.934(8)
Mo11 O35 1.960(8)
Mo11 O20 2.314(6)
Mo12 O38 1.657(9)
Mo12 O36 1.904(8)
Mo12 O33 1.908(8)
Mo12 O29 1.910(8)
Mo12 O25 1.957(8)
Mo12 O20 2.299(6)
Mo13 O41 1.666(8)
Mo13 O44 1.904(8)
Mo13 O40 1.918(7)
Mo13 O43 1.923(8)
Mo13 O42 1.933(7)
Mo13 O39 2.279(7)
Mo14 O45 1.658(8)
Mo14 O48 1.902(8)
Mo14 O42 1.910(7)
Mo14 O47 1.931(10)
Mo14 O46 1.967(8)
Mo14 O39 2.256(8)
Mo15 O49 1.634(9)
Mo15 O52 1.889(8)
Mo15 O46 1.912(8)
Mo15 O51 1.965(9)
Mo15 O50 1.989(8)
Mo15 O39 2.342(7)
Mo16 O53 1.682(9)
Mo16 O50 1.874(8)
Mo16 O54 1.880(8)
Mo16 O40 1.926(7)
Mo16 O55 1.946(8)
Mo16 O39 2.359(8)
Mo17 O56 1.653(11)
Mo17 O47 1.889(9)
Mo17 O43 1.905(7)
Mo17 O54 1.914(8)
Mo17 O51 1.916(8)
Mo17 O39 2.298(8)
Mo18 O57 1.682(9)
Mo18 O55 1.863(7)
Mo18 O52 1.906(7)
Mo18 O44 1.908(7)
Mo18 O48 1.907(9)
Mo18 O39 2.321(8)
Fe1 C9 1.947(13)
Fe1 C4 1.990(15)
Fe1 C7 1.990(14)
Fe1 C5 2.014(15)
Fe1 C6 2.024(12)
Fe1 C8 2.036(14)
Fe1 C2 2.039(14)
Fe1 C1 2.043(14)
Fe1 C10 2.049(12)
Fe1 C3 2.068(14)
N1 C11 1.502(16)
N1 C12 1.531(14)
N1 C13 1.542(18)
N1 C14 1.547(16)
C1 C2 1.36(2)
C1 C5 1.46(2)
C1 H1 0.9800
C2 C3 1.39(2)
C2 H2 0.9800
C3 C4 1.25(2)
C3 H3 0.9800
C4 C5 1.46(2)
C4 H4 0.9800
C5 H5 0.9800
C6 C7 1.415(19)
C6 C10 1.440(16)
C6 H6 0.9800
C7 C8 1.375(18)
C7 H7 0.9800
C8 C9 1.373(19)
C8 H8 0.9800
C9 C10 1.407(17)
C9 H9 0.9800
C10 C11 1.525(16)
C11 H11A 0.9700
C11 H11B 0.9700
C12 H12A 0.9600
C12 H12B 0.9600
C12 H12C 0.9600
C13 H13A 0.9600
C13 H13B 0.9600
C13 H13C 0.9600
C14 H14A 0.9600
C14 H14B 0.9600
C14 H14C 0.9600
Fe2 C17 1.984(16)
Fe2 C20 1.986(14)
Fe2 C18 1.986(16)
Fe2 C24 2.015(12)
Fe2 C23 2.026(13)
Fe2 C22 2.051(13)
Fe2 C16 2.072(18)
Fe2 C19 2.075(14)
Fe2 C21 2.083(17)
Fe2 C15 2.097(17)
N2 C25 1.434(16)
N2 C26 1.481(18)
N2 C28 1.514(16)
N2 C27 1.630(19)
C15 C19 1.43(2)
C15 C16 1.51(2)
C15 H15 0.9800
C16 C17 1.37(2)
C16 H16 0.9800
C17 C18 1.32(2)
C17 H17 0.9800
C18 C19 1.28(2)
C18 H18 0.9800
C19 H19 0.9800
C20 C21 1.38(2)
C20 C24 1.389(15)
C20 H20 0.9800
C21 C22 1.42(2)
C21 H21 0.9800
C22 C23 1.376(19)
C22 H22 0.9800
C23 C24 1.437(16)
C23 H23 0.9800
C24 C25 1.456(16)
C25 H25A 0.9700
C25 H25B 0.9700
C26 H26A 0.9600
C26 H26B 0.9600
C26 H26C 0.9600
C27 H27A 0.9600
C27 H27B 0.9600
C27 H27C 0.9600
C28 H28A 0.9600
C28 H28B 0.9600
C28 H28C 0.9600
Fe3 C35 1.975(16)
Fe3 C31 1.967(17)
Fe3 C36 2.004(14)
Fe3 C34 2.034(17)
Fe3 C38 2.033(15)
Fe3 C33 2.036(15)
Fe3 C32 2.044(16)
Fe3 C29 2.075(19)
Fe3 C30 2.069(19)
Fe3 C37 2.116(14)
N3 C40 1.480(15)
N3 C39 1.484(18)
N3 C41 1.506(16)
N3 C42 1.62(3)
C29 C33 1.32(2)
C29 C30 1.37(2)
C29 H29 0.9800
C30 C31 1.53(3)
C30 H30 0.9800
C31 C32 1.31(2)
C31 H31 0.9800
C32 C33 1.41(2)
C32 H32 0.9800
C33 H33 0.9800
C34 C35 1.43(2)
C34 C38 1.464(18)
C34 H34 0.9800
C35 C36 1.35(2)
C35 H35 0.9800
C36 C37 1.50(2)
C36 H36 0.9800
C37 C38 1.448(17)
C37 H37 0.9800
C38 C39 1.421(18)
C39 H39A 0.9700
C39 H39B 0.9700
C40 H40A 0.9600
C40 H40B 0.9600
C40 H40C 0.9600
C41 H41A 0.9600
C41 H41B 0.9600
C41 H41C 0.9600
C42 H42A 0.9600
C42 H42B 0.9600
C42 H42C 0.9600
N4 C51 1.482(15)
N4 C43 1.486(14)
N4 C55 1.527(14)
N4 C47 1.680(18)
C43 C44 1.627(19)
C43 H43A 0.9700
C43 H43B 0.9700
C44 C45 1.489(17)
C44 H44A 0.9700
C44 H44B 0.9700
C45 C46 1.49(2)
C45 H45A 0.9700
C45 H45B 0.9700
C46 H46A 0.9600
C46 H46B 0.9600
C46 H46C 0.9600
C47 C48 1.53(2)
C47 H47A 0.9700
C47 H47B 0.9700
C48 C49 1.58(2)
C48 H48A 0.9700
C48 H48B 0.9700
C49 C50 1.50(3)
C49 H49A 0.9700
C49 H49B 0.9700
C50 H50A 0.9600
C50 H50B 0.9600
C50 H50C 0.9600
C51 C52 1.550(17)
C51 H51A 0.9700
C51 H51B 0.9700
C52 C53 1.557(19)
C52 H52A 0.9700
C52 H52B 0.9700
C53 C54 1.53(2)
C53 H53A 0.9700
C53 H53B 0.9700
C54 H54A 0.9600
C54 H54B 0.9600
C54 H54C 0.9600
C55 C56 1.539(16)
C55 H55A 0.9700
C55 H55B 0.9700
C56 C57 1.59(2)
C56 H56A 0.9700
C56 H56B 0.9700
C57 C58 1.37(2)
C57 H57A 0.9700
C57 H57B 0.9700
C58 H58A 0.9600
C58 H58B 0.9600
C58 H58C 0.9600
N5 C63 1.535(15)
N5 C71 1.533(18)
N5 C67 1.549(15)
N5 C59 1.58(2)
C59 C60 1.458(18)
C59 H59A 0.9700
C59 H59B 0.9700
C60 C61 1.489(18)
C60 H60A 0.9700
C60 H60B 0.9700
C61 C62 1.59(2)
C61 H61A 0.9700
C61 H61B 0.9700
C62 H62A 0.9600
C62 H62B 0.9600
C62 H62C 0.9600
C63 C64 1.53(2)
C63 H63A 0.9700
C63 H63B 0.9700
C64 C65 1.468(18)
C64 H64A 0.9700
C64 H64B 0.9700
C65 C66 1.48(2)
C65 H65A 0.9700
C65 H65B 0.9700
C66 H66A 0.9600
C66 H66B 0.9600
C66 H66C 0.9600
C67 C68 1.420(17)
C67 H67A 0.9700
C67 H67B 0.9700
C68 C69 1.582(19)
C68 H68A 0.9700
C68 H68B 0.9700
C69 C70 1.38(3)
C69 H69A 0.9700
C69 H69B 0.9700
C70 H70A 0.9600
C70 H70B 0.9600
C70 H70C 0.9600
C71 C72 1.45(2)
C71 H71A 0.9700
C71 H71B 0.9700
C72 C73 1.56(3)
C72 H72A 0.9700
C72 H72B 0.9700
C73 C74 1.523(14)
C73 H73A 0.9700
C73 H73B 0.9700
C74 H74A 0.9600
C74 H74B 0.9600
C74 H74C 0.9600
N6 C87 1.425(18)
N6 C75 1.522(18)
N6 C83 1.51(2)
N6 C79 1.53(2)
C75 C76 1.40(2)
C75 H75A 0.9700
C75 H75B 0.9700
C76 C77 1.63(2)
C76 H76A 0.9700
C76 H76B 0.9700
C77 C78 1.38(3)
C77 H77A 0.9700
C77 H77B 0.9700
C78 H78A 0.9600
C78 H78B 0.9600
C78 H78C 0.9600
C79 C80 1.50(3)
C79 H79A 0.9700
C79 H79B 0.9700
C80 C81 1.59(3)
C80 H80A 0.9700
C80 H80B 0.9700
C81 C82 1.44(2)
C81 H81A 0.9700
C81 H81B 0.9700
C82 H82A 0.9600
C82 H82B 0.9600
C82 H82C 0.9600
C83 C84 1.47(2)
C83 H83A 0.9700
C83 H83B 0.9700
C84 C85 1.543(14)
C84 H84A 0.9700
C84 H84B 0.9700
C85 C86 1.528(16)
C85 H85A 0.9700
C85 H85B 0.9700
C86 H86A 0.9600
C86 H86B 0.9600
C86 H86C 0.9600
C87 C88 1.51(2)
C87 H87A 0.9700
C87 H87B 0.9700
C88 C89 1.564(14)
C88 H88A 0.9700
C88 H88B 0.9700
C89 C90 1.525(15)
C89 H89A 0.9700
C89 H89B 0.9700
C90 H90A 0.9600
C90 H90B 0.9600
C90 H90C 0.9600
